data_4342078
loop_
_publ_author_name
'Lv, Li Li'
'Yang, Jin'
'Zhang, Hong-Mei'
'Liu, Ying-Ying'
'Ma, Jian-Fang'

_publ_section_title
;
 Metal-Ion Exchange, Small-Molecule Sensing, Selective Dye Adsorption, and
 Reversible Iodine Uptake of Three Coordination Polymers Constructed by a
 New Resorcin[4]arene-Based Tetracarboxylate.
;
_journal_issue 4
_journal_name_full 'Inorganic chemistry'
_journal_page_first 1744
_journal_page_last 1755
_journal_paper_doi 10.1021/ic502686b
_journal_volume 54
_journal_year 2015
_chemical_formula_moiety 'C170 H197 N Na3 O35 Zn2'
_chemical_formula_sum 'C170 H197 N Na3 O35 Zn2'
_chemical_formula_weight 3014.00
_chemical_name_systematic
;
 ?
;
_space_group_IT_number 2
_symmetry_cell_setting triclinic
_symmetry_space_group_name_Hall '-P 1'
_symmetry_space_group_name_H-M 'P -1'
_atom_sites_solution_hydrogens geom
_atom_sites_solution_primary direct
_atom_sites_solution_secondary difmap
_audit_creation_method SHELXL-97
_cell_angle_alpha 102.226(4)
_cell_angle_beta 108.386(4)
_cell_angle_gamma 102.380(4)
_cell_formula_units_Z 2
_cell_length_a 18.4227(8)
_cell_length_b 25.1622(10)
_cell_length_c 26.4861(12)
_cell_measurement_reflns_used 4696
_cell_measurement_temperature 293(2)
_cell_measurement_theta_max 29.1090
_cell_measurement_theta_min 2.9257
_cell_volume 10850.8(9)
_computing_cell_refinement CrysAlis
_computing_data_collection 'CrysAlis (Oxford Diffraction, 2006)'
_computing_data_reduction CrysAlis
_computing_structure_refinement 'SHELXL-97 (Sheldrick, 2008)'
_computing_structure_solution 'SHELXL-97 (Sheldrick, 2008)'
_diffrn_ambient_temperature 293(2)
_diffrn_detector_area_resol_mean 10.2375
_diffrn_measured_fraction_theta_full 0.976
_diffrn_measured_fraction_theta_max 0.976
_diffrn_measurement_device_type 'Oxford Diffraction Gemini R Ultra'
_diffrn_measurement_method '\w scan'
_diffrn_radiation_monochromator graphite
_diffrn_radiation_source 'fine-focus sealed tube'
_diffrn_radiation_type MoK\a
_diffrn_radiation_wavelength 0.71073
_diffrn_reflns_av_R_equivalents 0.1393
_diffrn_reflns_av_sigmaI/netI 0.3214
_diffrn_reflns_limit_h_max 21
_diffrn_reflns_limit_h_min -21
_diffrn_reflns_limit_k_max 29
_diffrn_reflns_limit_k_min -23
_diffrn_reflns_limit_l_max 31
_diffrn_reflns_limit_l_min -31
_diffrn_reflns_number 66374
_diffrn_reflns_theta_full 25.00
_diffrn_reflns_theta_max 25.03
_diffrn_reflns_theta_min 2.93
_exptl_absorpt_coefficient_mu 0.282
_exptl_absorpt_correction_T_max 0.9510
_exptl_absorpt_correction_T_min 0.9277
_exptl_absorpt_correction_type multi-scan
_exptl_crystal_colour colorless
_exptl_crystal_density_diffrn 0.922
_exptl_crystal_density_method 'not measured'
_exptl_crystal_description block
_exptl_crystal_F_000 3194
_exptl_crystal_size_max 0.27
_exptl_crystal_size_mid 0.24
_exptl_crystal_size_min 0.18
_refine_diff_density_max 0.749
_refine_diff_density_min -0.436
_refine_diff_density_rms 0.066
_refine_ls_extinction_method none
_refine_ls_goodness_of_fit_ref 1.191
_refine_ls_hydrogen_treatment mixed
_refine_ls_matrix_type full
_refine_ls_number_parameters 1981
_refine_ls_number_reflns 37419
_refine_ls_number_restraints 331
_refine_ls_restrained_S_all 1.253
_refine_ls_R_factor_all 0.3473
_refine_ls_R_factor_gt 0.1208
_refine_ls_shift/su_max 0.000
_refine_ls_shift/su_mean 0.000
_refine_ls_structure_factor_coef Fsqd
_refine_ls_weighting_details 'calc w=1/[\s^2^(Fo^2^)+(0.0400P)^2^+0.0000P] where P=(Fo^2^+2Fc^2^)/3'
_refine_ls_weighting_scheme calc
_refine_ls_wR_factor_gt 0.2378
_refine_ls_wR_factor_ref 0.2997
_reflns_number_gt 10022
_reflns_number_total 37419
_reflns_threshold_expression >2\s(I)
_cod_data_source_file ic502686b_si_002.cif
_cod_data_source_block compound-3
_cod_depositor_comments 'Adding full bibliography for 4342076--4342078.cif.'
_cod_original_cell_volume 10850.8(8)
_cod_database_code 4342078

loop_
_symmetry_equiv_pos_as_xyz
'x, y, z'
'-x, -y, -z'

loop_
_atom_site_label
_atom_site_type_symbol
_atom_site_fract_x
_atom_site_fract_y
_atom_site_fract_z
_atom_site_U_iso_or_equiv
_atom_site_adp_type
_atom_site_occupancy
_atom_site_symmetry_multiplicity
_atom_site_calc_flag
_atom_site_refinement_flags
Zn1 Zn 0.55436(6) 0.43670(4) 0.88468(4) 0.0717(4) Uani 1 1 d .
Zn2 Zn -0.23286(6) 0.50272(5) 1.29076(5) 0.0818(4) Uani 1 1 d .
Na1 Na -0.36429(18) 0.50818(14) 1.12591(14) 0.0796(11) Uani 1 1 d .
Na2 Na 0.4080(2) 0.42174(17) 0.76773(17) 0.0208(11) Uani 0.50 1 d P
Na3 Na 0.4085(2) 0.45978(15) 0.99865(16) 0.0939(13) Uani 1 1 d .
Na4 Na -0.2657(4) 0.6200(2) 0.3604(2) 0.077(2) Uani 0.50 1 d P
C1 C -0.2152(5) 0.2381(5) 0.8740(4) 0.081(3) Uani 1 1 d .
C2 C -0.2408(5) 0.1795(4) 0.8596(4) 0.077(3) Uani 1 1 d .
C3 C -0.2015(5) 0.1498(4) 0.8313(4) 0.076(3) Uani 1 1 d .
H3 H -0.2162 0.1103 0.8232 0.091 Uiso 1 1 calc R
C4 C -0.1422(5) 0.1757(5) 0.8145(4) 0.079(3) Uani 1 1 d .
C5 C -0.1190(5) 0.2331(5) 0.8295(4) 0.086(3) Uani 1 1 d .
C6 C -0.1534(5) 0.2665(4) 0.8601(5) 0.093(3) Uani 1 1 d .
H6 H -0.1354 0.3061 0.8705 0.111 Uiso 1 1 calc R
C7 C -0.1034(5) 0.1425(4) 0.7821(4) 0.078(3) Uani 1 1 d D
H7 H -0.0927 0.1639 0.7570 0.093 Uiso 1 1 calc R
C8 C -0.0208(6) 0.1413(4) 0.8193(5) 0.074(3) Uani 1 1 d .
C9 C 0.0367(7) 0.1394(4) 0.7970(5) 0.088(3) Uani 1 1 d .
C10 C 0.1133(6) 0.1388(4) 0.8287(5) 0.084(3) Uani 1 1 d .
H10 H 0.1506 0.1352 0.8124 0.101 Uiso 1 1 calc R
C11 C 0.1323(6) 0.1435(4) 0.8841(5) 0.075(3) Uani 1 1 d .
C12 C 0.0768(5) 0.1475(4) 0.9094(4) 0.070(3) Uani 1 1 d .
C13 C -0.0014(5) 0.1471(4) 0.8725(5) 0.070(3) Uani 1 1 d .
H13 H -0.0396 0.1512 0.8878 0.084 Uiso 1 1 calc R
C14 C 0.1005(5) 0.1531(4) 0.9714(4) 0.071(3) Uani 1 1 d .
H14 H 0.1575 0.1751 0.9895 0.086 Uiso 1 1 calc R
C15 C 0.0563(5) 0.1873(5) 0.9982(4) 0.074(3) Uani 1 1 d .
C16 C 0.0745(5) 0.2457(4) 1.0058(4) 0.074(3) Uani 1 1 d .
C17 C 0.0393(5) 0.2790(4) 1.0315(4) 0.082(3) Uani 1 1 d .
H17 H 0.0527 0.3179 1.0359 0.098 Uiso 1 1 calc R
C18 C -0.0160(5) 0.2546(5) 1.0507(4) 0.074(3) Uani 1 1 d .
C19 C -0.0379(5) 0.1972(5) 1.0446(4) 0.083(3) Uani 1 1 d .
C20 C -0.0010(5) 0.1646(4) 1.0173(4) 0.078(3) Uani 1 1 d .
H20 H -0.0159 0.1254 1.0118 0.094 Uiso 1 1 calc R
C21 C -0.1035(6) 0.1710(4) 1.0649(5) 0.095(3) Uani 1 1 d D
H21 H -0.0918 0.1969 1.1017 0.113 Uiso 1 1 calc R
C22 C -0.1863(6) 0.1692(4) 1.0277(6) 0.085(3) Uani 1 1 d .
C23 C -0.2439(7) 0.1780(4) 1.0505(5) 0.091(3) Uani 1 1 d U
C24 C -0.3206(5) 0.1756(4) 1.0149(6) 0.098(4) Uani 1 1 d U
H24 H -0.3581 0.1815 1.0304 0.117 Uiso 1 1 calc RD
C25 C -0.3413(7) 0.1654(4) 0.9604(6) 0.084(3) Uani 1 1 d .
C26 C -0.2846(6) 0.1589(4) 0.9356(5) 0.071(3) Uani 1 1 d .
C27 C -0.2121(6) 0.1607(4) 0.9685(6) 0.084(3) Uani 1 1 d .
H27 H -0.1752 0.1561 0.9520 0.100 Uiso 1 1 calc R
C28 C -0.3101(5) 0.1499(4) 0.8738(5) 0.089(3) Uani 1 1 d .
H28 H -0.3512 0.1690 0.8637 0.106 Uiso 1 1 calc R
C29 C -0.2275(7) 0.3299(5) 0.9189(6) 0.140(5) Uani 1 1 d .
H29A H -0.2587 0.3436 0.9386 0.210 Uiso 1 1 calc R
H29B H -0.2360 0.3422 0.8862 0.210 Uiso 1 1 calc R
H29C H -0.1716 0.3447 0.9427 0.210 Uiso 1 1 calc R
C30 C -0.0347(8) 0.3216(6) 0.8308(6) 0.153(5) Uani 1 1 d U
H30A H -0.0084 0.3386 0.8709 0.184 Uiso 1 1 calc R
H30B H -0.0805 0.3351 0.8171 0.184 Uiso 1 1 calc R
C31 C 0.0264(9) 0.3347(7) 0.8001(7) 0.148(5) Uani 1 1 d U
C32 C 0.0208(9) 0.3700(7) 0.7680(7) 0.170(6) Uani 1 1 d U
H32 H -0.0251 0.3814 0.7570 0.204 Uiso 1 1 calc R
C33 C 0.0823(8) 0.3889(7) 0.7517(7) 0.183(8) Uani 1 1 d U
H33 H 0.0763 0.4104 0.7269 0.219 Uiso 1 1 calc R
C34 C 0.1554(8) 0.3760(5) 0.7722(6) 0.103(4) Uani 1 1 d .
C35 C 0.1615(7) 0.3436(7) 0.8043(5) 0.130(5) Uani 1 1 d U
H35 H 0.2105 0.3374 0.8201 0.156 Uiso 1 1 calc R
C36 C 0.0921(8) 0.3163(6) 0.8163(6) 0.156(6) Uani 1 1 d U
H36 H 0.0932 0.2881 0.8339 0.188 Uiso 1 1 calc R
C37 C 0.2265(7) 0.4029(4) 0.7592(6) 0.080(3) Uani 1 1 d .
C38 C 0.0600(10) 0.1167(9) 0.7096(7) 0.234(8) Uani 1 1 d U
H38A H 0.0345 0.1154 0.6715 0.351 Uiso 1 1 calc R
H38B H 0.0638 0.0795 0.7111 0.351 Uiso 1 1 calc R
H38C H 0.1129 0.1435 0.7254 0.351 Uiso 1 1 calc R
C39 C 0.2697(5) 0.1498(4) 0.8966(4) 0.087(3) Uani 1 1 d .
H39A H 0.2498 0.1217 0.8601 0.105 Uiso 1 1 calc R
H39B H 0.3142 0.1412 0.9211 0.105 Uiso 1 1 calc R
C40 C 0.2990(5) 0.2080(4) 0.8915(4) 0.074(3) Uani 1 1 d .
C41 C 0.2813(5) 0.2557(4) 0.9153(4) 0.074(3) Uani 1 1 d .
H41 H 0.2452 0.2519 0.9332 0.089 Uiso 1 1 calc R
C42 C 0.3170(5) 0.3088(4) 0.9127(4) 0.073(3) Uani 1 1 d .
H42 H 0.3082 0.3408 0.9319 0.088 Uiso 1 1 calc R
C43 C 0.3652(5) 0.3157(4) 0.8823(4) 0.062(2) Uani 1 1 d .
C44 C 0.3795(5) 0.2676(4) 0.8561(4) 0.081(3) Uani 1 1 d .
H44 H 0.4125 0.2714 0.8360 0.097 Uiso 1 1 calc R
C45 C 0.3464(5) 0.2140(4) 0.8588(4) 0.079(3) Uani 1 1 d .
H45 H 0.3552 0.1822 0.8393 0.094 Uiso 1 1 calc R
C46 C 0.4085(6) 0.3739(5) 0.8829(4) 0.076(3) Uani 1 1 d .
C47 C 0.1380(7) 0.3193(5) 0.9766(6) 0.135(5) Uani 1 1 d .
H47A H 0.1805 0.3290 0.9634 0.202 Uiso 1 1 calc R
H47B H 0.1489 0.3480 1.0107 0.202 Uiso 1 1 calc R
H47C H 0.0881 0.3173 0.9490 0.202 Uiso 1 1 calc R
C48 C -0.0924(10) 0.3166(7) 1.0521(7) 0.161(5) Uani 1 1 d U
H48A H -0.1360 0.2912 1.0182 0.193 Uiso 1 1 calc R
H48B H -0.0571 0.3429 1.0417 0.193 Uiso 1 1 calc R
C49 C -0.1260(12) 0.3497(7) 1.0892(8) 0.147(5) Uani 1 1 d U
C50 C -0.0789(8) 0.3882(8) 1.1420(7) 0.171(7) Uani 1 1 d U
H50 H -0.0236 0.3946 1.1556 0.205 Uiso 1 1 calc R
C51 C -0.1122(7) 0.4168(7) 1.1744(5) 0.153(6) Uani 1 1 d .
H51 H -0.0799 0.4402 1.2105 0.184 Uiso 1 1 calc R
C52 C -0.1938(5) 0.4108(4) 1.1536(4) 0.072(3) Uani 1 1 d .
C53 C -0.2352(7) 0.3751(5) 1.1037(5) 0.115(4) Uani 1 1 d U
H53 H -0.2897 0.3708 1.0881 0.137 Uiso 1 1 calc R
C54 C -0.2020(9) 0.3428(5) 1.0723(6) 0.129(5) Uani 1 1 d U
H54 H -0.2358 0.3157 1.0383 0.155 Uiso 1 1 calc R
C55 C -0.2307(7) 0.4442(4) 1.1862(5) 0.073(3) Uani 1 1 d .
C56 C -0.2684(9) 0.2091(9) 1.1355(7) 0.234(10) Uani 1 1 d .
H56A H -0.2445 0.2148 1.1749 0.352 Uiso 1 1 calc R
H56B H -0.3206 0.1814 1.1204 0.352 Uiso 1 1 calc R
H56C H -0.2736 0.2445 1.1292 0.352 Uiso 1 1 calc R
C57 C -0.4704(5) 0.1790(4) 0.9499(5) 0.102(4) Uani 1 1 d .
H57A H -0.4662 0.1670 0.9829 0.122 Uiso 1 1 calc RD
H57B H -0.5252 0.1612 0.9232 0.122 Uiso 1 1 calc R
C58 C -0.4539(5) 0.2412(4) 0.9652(5) 0.085(3) Uani 1 1 d .
C59 C -0.4174(5) 0.2740(4) 0.9387(4) 0.084(3) Uani 1 1 d .
H59 H -0.3984 0.2573 0.9127 0.101 Uiso 1 1 calc R
C60 C -0.4097(5) 0.3314(4) 0.9512(4) 0.078(3) Uani 1 1 d .
H60 H -0.3833 0.3529 0.9341 0.093 Uiso 1 1 calc R
C61 C -0.4391(5) 0.3589(4) 0.9880(3) 0.059(2) Uani 1 1 d .
C62 C -0.4729(5) 0.3263(5) 1.0144(4) 0.080(3) Uani 1 1 d .
H62 H -0.4900 0.3433 1.0414 0.096 Uiso 1 1 calc R
C63 C -0.4825(5) 0.2683(5) 1.0020(5) 0.095(4) Uani 1 1 d .
H63 H -0.5091 0.2470 1.0192 0.115 Uiso 1 1 calc R
C64 C -0.4333(5) 0.4181(5) 0.9960(4) 0.075(3) Uani 1 1 d .
C65 C -0.1571(6) 0.0840(4) 0.7449(5) 0.113(4) Uani 1 1 d DU
H65A H -0.1743 0.0625 0.7677 0.135 Uiso 1 1 calc R
H65B H -0.1261 0.0644 0.7286 0.135 Uiso 1 1 calc R
C66 C -0.2304(8) 0.0834(7) 0.6986(6) 0.191(6) Uani 1 1 d DU
H66A H -0.2654 0.0443 0.6817 0.229 Uiso 1 1 calc R
H66B H -0.2589 0.1054 0.7151 0.229 Uiso 1 1 calc R
C67 C -0.2174(11) 0.1057(8) 0.6532(7) 0.224(7) Uani 1 1 d DU
H67A H -0.1845 0.0873 0.6380 0.269 Uiso 1 1 calc R
H67B H -0.1909 0.1466 0.6673 0.269 Uiso 1 1 calc R
C68 C -0.2997(11) 0.0923(12) 0.6093(10) 0.283(8) Uani 1 1 d DU
C69 C -0.2960(19) 0.1025(19) 0.5560(10) 0.295(8) Uani 0.60 1 d PDU
C69' C -0.356(5) 0.122(4) 0.609(4) 0.369(14) Uiso 0.40 1 d PU
C70 C 0.0941(5) 0.0948(4) 0.9801(5) 0.087(3) Uani 1 1 d .
H70A H 0.1167 0.0739 0.9571 0.105 Uiso 1 1 calc R
H70B H 0.0379 0.0736 0.9680 0.105 Uiso 1 1 calc R
C71 C 0.1380(6) 0.0983(5) 1.0420(5) 0.100(3) Uani 1 1 d .
H71A H 0.1948 0.1177 1.0533 0.120 Uiso 1 1 calc R
H71B H 0.1176 0.1212 1.0652 0.120 Uiso 1 1 calc R
C72 C 0.1283(7) 0.0398(5) 1.0525(6) 0.115(4) Uani 1 1 d U
H72A H 0.0725 0.0222 1.0459 0.138 Uiso 1 1 calc R
H72B H 0.1431 0.0151 1.0265 0.138 Uiso 1 1 calc R
C73 C 0.1781(9) 0.0452(6) 1.1092(6) 0.147(5) Uani 1 1 d U
H73A H 0.1679 0.0736 1.1349 0.177 Uiso 1 1 calc R
H73B H 0.2341 0.0587 1.1142 0.177 Uiso 1 1 calc R
C74 C 0.1626(11) -0.0120(8) 1.1239(10) 0.264(11) Uani 1 1 d .
H74A H 0.1958 -0.0057 1.1620 0.396 Uiso 1 1 calc R
H74B H 0.1752 -0.0398 1.0998 0.396 Uiso 1 1 calc R
H74C H 0.1072 -0.0257 1.1187 0.396 Uiso 1 1 calc R
C75 C -0.1028(6) 0.1133(5) 1.0729(5) 0.116(4) Uani 1 1 d DU
H75A H -0.1513 0.0967 1.0784 0.140 Uiso 1 1 calc R
H75B H -0.1035 0.0885 1.0393 0.140 Uiso 1 1 calc R
C76 C -0.0312(7) 0.1158(7) 1.1217(6) 0.177(6) Uani 1 1 d DU
H76A H 0.0169 0.1256 1.1135 0.213 Uiso 1 1 calc R
H76B H -0.0247 0.1454 1.1544 0.213 Uiso 1 1 calc R
C77 C -0.0414(14) 0.0597(8) 1.1336(9) 0.222(7) Uani 1 1 d DU
C78 C 0.0159(13) 0.0663(9) 1.1904(10) 0.234(8) Uani 0.80 1 d PDU
C78' C -0.117(3) 0.055(3) 1.145(4) 0.18(3) Uiso 0.20 1 d PD
C79' C -0.110(4) -0.004(3) 1.130(3) 0.40(3) Uiso 0.50 1 d PD
C79 C 0.003(2) 0.0131(14) 1.2077(12) 0.226(15) Uani 0.50 1 d PDU
C80 C -0.3506(6) 0.0862(4) 0.8402(5) 0.098(4) Uani 1 1 d .
H80A H -0.3097 0.0669 0.8451 0.118 Uiso 1 1 calc R
H80B H -0.3878 0.0697 0.8558 0.118 Uiso 1 1 calc R
C81 C -0.3946(6) 0.0745(6) 0.7797(6) 0.129(5) Uani 1 1 d .
H81A H -0.3630 0.1008 0.7671 0.155 Uiso 1 1 calc R
H81B H -0.4443 0.0838 0.7750 0.155 Uiso 1 1 calc R
C82 C -0.4151(10) 0.0162(6) 0.7418(8) 0.172(7) Uani 1 1 d U
H82A H -0.3653 0.0079 0.7439 0.207 Uiso 1 1 calc R
H82B H -0.4433 -0.0106 0.7558 0.207 Uiso 1 1 calc R
C83 C -0.4639(11) 0.0054(8) 0.6827(9) 0.238(11) Uani 1 1 d U
H83A H -0.5156 0.0105 0.6801 0.286 Uiso 1 1 calc R
H83B H -0.4380 0.0340 0.6693 0.286 Uiso 1 1 calc R
C84 C -0.4780(15) -0.0511(9) 0.6455(9) 0.292(13) Uani 1 1 d U
H84A H -0.5101 -0.0538 0.6080 0.438 Uiso 1 1 calc R
H84B H -0.5056 -0.0799 0.6573 0.438 Uiso 1 1 calc R
H84C H -0.4275 -0.0564 0.6467 0.438 Uiso 1 1 calc R
C85 C 0.6980(8) 0.7915(4) 0.7841(5) 0.099(4) Uani 1 1 d U
C86 C 0.6433(7) 0.8017(4) 0.7374(5) 0.095(4) Uani 1 1 d U
C87 C 0.5725(6) 0.8073(4) 0.7384(4) 0.085(3) Uani 1 1 d .
H87 H 0.5357 0.8110 0.7070 0.102 Uiso 1 1 calc R
C88 C 0.5525(7) 0.8077(4) 0.7855(5) 0.086(3) Uani 1 1 d .
C89 C 0.6070(7) 0.8014(4) 0.8306(5) 0.079(3) Uani 1 1 d .
C90 C 0.6789(7) 0.7908(4) 0.8315(4) 0.092(3) Uani 1 1 d .
H90 H 0.7125 0.7836 0.8620 0.110 Uiso 1 1 calc R
C91 C 0.4733(5) 0.8207(4) 0.7862(4) 0.082(3) Uani 1 1 d D
H91 H 0.4656 0.8114 0.8186 0.099 Uiso 1 1 calc R
C92 C 0.3990(5) 0.7832(4) 0.7361(4) 0.072(3) Uani 1 1 d .
C93 C 0.3526(6) 0.7316(4) 0.7373(5) 0.080(3) Uani 1 1 d .
C94 C 0.2833(6) 0.6991(4) 0.6937(5) 0.090(3) Uani 1 1 d .
H94 H 0.2542 0.6653 0.6961 0.108 Uiso 1 1 calc R
C95 C 0.2566(6) 0.7139(5) 0.6488(5) 0.081(3) Uani 1 1 d .
C96 C 0.2932(7) 0.7654(5) 0.6423(5) 0.083(3) Uani 1 1 d .
C97 C 0.3690(7) 0.7987(4) 0.6899(5) 0.091(3) Uani 1 1 d .
H97 H 0.3981 0.8328 0.6879 0.109 Uiso 1 1 calc R
C98 C 0.2577(7) 0.7875(5) 0.5952(4) 0.101(4) Uani 1 1 d D
H98 H 0.1995 0.7749 0.5854 0.121 Uiso 1 1 calc R
C99 C 0.2711(7) 0.7634(5) 0.5432(5) 0.099(3) Uani 1 1 d .
C100 C 0.3487(7) 0.7687(5) 0.5433(5) 0.106(4) Uani 1 1 d .
H100 H 0.3919 0.7855 0.5773 0.128 Uiso 1 1 calc R
C101 C 0.3646(7) 0.7507(5) 0.4966(5) 0.099(4) Uani 1 1 d .
C102 C 0.2991(7) 0.7205(6) 0.4459(5) 0.110(4) Uani 1 1 d .
C103 C 0.2211(8) 0.7143(6) 0.4441(5) 0.130(4) Uani 1 1 d .
H103 H 0.1774 0.6957 0.4107 0.155 Uiso 1 1 calc R
C104 C 0.2089(8) 0.7362(6) 0.4932(5) 0.113(4) Uani 1 1 d .
C105 C 0.4520(7) 0.7626(5) 0.4974(6) 0.127(4) Uani 1 1 d DU
H105 H 0.4486 0.7398 0.4614 0.152 Uiso 1 1 calc R
C106 C 0.5021(7) 0.7428(7) 0.5414(6) 0.100(4) Uani 1 1 d U
C107 C 0.5567(8) 0.7796(5) 0.5925(6) 0.095(4) Uani 1 1 d .
H107 H 0.5585 0.8178 0.5997 0.114 Uiso 1 1 calc R
C108 C 0.6072(8) 0.7658(6) 0.6328(6) 0.103(5) Uani 1 1 d U
C109 C 0.6047(7) 0.7075(7) 0.6218(6) 0.103(4) Uani 1 1 d U
C110 C 0.5510(8) 0.6669(5) 0.5718(6) 0.096(4) Uani 1 1 d .
H110 H 0.5492 0.6287 0.5647 0.116 Uiso 1 1 calc R
C111 C 0.5022(8) 0.6847(7) 0.5345(6) 0.108(5) Uani 1 1 d .
C112 C 0.6711(6) 0.8046(4) 0.6881(5) 0.110(4) Uani 1 1 d DU
H112 H 0.7188 0.7917 0.6945 0.132 Uiso 1 1 calc R
C113 C 0.8160(10) 0.7638(8) 0.8257(8) 0.211(8) Uani 1 1 d U
H11D H 0.8649 0.7622 0.8205 0.316 Uiso 1 1 calc R
H11E H 0.7850 0.7262 0.8216 0.316 Uiso 1 1 calc R
H11C H 0.8285 0.7884 0.8623 0.316 Uiso 1 1 calc R
C114 C 0.6276(6) 0.7862(4) 0.9207(4) 0.083(3) Uani 1 1 d .
H11A H 0.6163 0.7999 0.9536 0.099 Uiso 1 1 calc R
H11B H 0.6848 0.8021 0.9303 0.099 Uiso 1 1 calc R
C115 C 0.6069(6) 0.7219(4) 0.9055(4) 0.065(3) Uani 1 1 d .
C116 C 0.5331(5) 0.6885(4) 0.8652(4) 0.077(3) Uani 1 1 d .
H116 H 0.4982 0.7053 0.8454 0.093 Uiso 1 1 calc R
C117 C 0.5114(5) 0.6296(4) 0.8547(4) 0.073(3) Uani 1 1 d .
H117 H 0.4619 0.6075 0.8271 0.088 Uiso 1 1 calc R
C118 C 0.5594(5) 0.6031(4) 0.8829(4) 0.063(2) Uani 1 1 d .
C119 C 0.6352(5) 0.6386(5) 0.9230(4) 0.076(3) Uani 1 1 d .
H119 H 0.6710 0.6223 0.9427 0.092 Uiso 1 1 calc R
C120 C 0.6566(6) 0.6964(4) 0.9333(4) 0.076(3) Uani 1 1 d .
H120 H 0.7066 0.7188 0.9601 0.091 Uiso 1 1 calc R
C121 C 0.5324(6) 0.5417(4) 0.8737(4) 0.061(3) Uani 1 1 d .
C122 C 0.3303(5) 0.6712(4) 0.7938(4) 0.100(4) Uani 1 1 d .
H12A H 0.3567 0.6659 0.8291 0.150 Uiso 1 1 calc R
H12B H 0.3186 0.6372 0.7643 0.150 Uiso 1 1 calc R
H12C H 0.2812 0.6791 0.7928 0.150 Uiso 1 1 calc R
C123 C 0.1392(7) 0.6313(6) 0.6060(5) 0.135(5) Uani 1 1 d .
H12D H 0.1699 0.6044 0.6098 0.162 Uiso 1 1 calc R
H12E H 0.1250 0.6396 0.6384 0.162 Uiso 1 1 calc R
C124 C 0.0672(9) 0.6061(7) 0.5562(7) 0.134(5) Uani 1 1 d U
C125 C -0.0028(9) 0.6203(7) 0.5528(6) 0.170(7) Uani 1 1 d U
H125 H -0.0024 0.6461 0.5838 0.204 Uiso 1 1 calc R
C126 C -0.0698(7) 0.5992(7) 0.5079(5) 0.161(6) Uani 1 1 d D
H126 H -0.1165 0.6065 0.5097 0.193 Uiso 1 1 calc R
C127 C -0.0712(6) 0.5655(5) 0.4570(4) 0.106(4) Uani 1 1 d D
C128 C -0.0013(6) 0.5493(6) 0.4578(6) 0.142(5) Uani 1 1 d DU
H128 H 0.0016 0.5256 0.4268 0.170 Uiso 1 1 calc R
C129 C 0.0628(8) 0.5725(6) 0.5100(6) 0.140(5) Uani 1 1 d U
H129 H 0.1089 0.5622 0.5118 0.168 Uiso 1 1 calc R
C130 C -0.1465(5) 0.5459(4) 0.4037(4) 0.122(4) Uani 1 1 d DU
C131 C 0.0621(7) 0.6924(6) 0.4424(6) 0.158(6) Uani 1 1 d .
H13A H 0.0136 0.6935 0.4483 0.237 Uiso 1 1 calc R
H13B H 0.0658 0.6542 0.4368 0.237 Uiso 1 1 calc R
H13C H 0.0616 0.7039 0.4100 0.237 Uiso 1 1 calc R
C132 C 0.2542(7) 0.6634(7) 0.3521(5) 0.154(6) Uani 1 1 d U
H13D H 0.2111 0.6781 0.3352 0.185 Uiso 1 1 calc R
H13E H 0.2325 0.6316 0.3638 0.185 Uiso 1 1 calc R
C133 C 0.2923(8) 0.6439(6) 0.3104(5) 0.112(4) Uani 1 1 d .
C134 C 0.3664(10) 0.6383(6) 0.3284(5) 0.134(5) Uani 1 1 d .
H134 H 0.3948 0.6470 0.3665 0.161 Uiso 1 1 calc R
C135 C 0.4010(7) 0.6201(6) 0.2915(5) 0.131(5) Uani 1 1 d .
H135 H 0.4516 0.6154 0.3047 0.157 Uiso 1 1 calc R
C136 C 0.3599(6) 0.6086(5) 0.2348(5) 0.090(3) Uani 1 1 d .
C137 C 0.2858(8) 0.6127(6) 0.2177(5) 0.129(5) Uani 1 1 d .
H137 H 0.2553 0.6024 0.1797 0.154 Uiso 1 1 calc R
C138 C 0.2535(7) 0.6321(6) 0.2563(6) 0.138(5) Uani 1 1 d .
H138 H 0.2029 0.6369 0.2435 0.166 Uiso 1 1 calc R
C139 C 0.4009(8) 0.5907(5) 0.1952(6) 0.088(3) Uani 1 1 d .
C140 C 0.4530(9) 0.5946(6) 0.4650(6) 0.192(8) Uani 1 1 d .
H14H H 0.4143 0.5739 0.4280 0.289 Uiso 1 1 calc R
H14I H 0.4425 0.5754 0.4908 0.289 Uiso 1 1 calc R
H14C H 0.5059 0.5965 0.4658 0.289 Uiso 1 1 calc R
C141 C 0.6508(6) 0.6329(6) 0.6574(5) 0.114(4) Uani 1 1 d .
H14F H 0.6989 0.6303 0.6841 0.136 Uiso 1 1 calc R
H14G H 0.6458 0.6129 0.6203 0.136 Uiso 1 1 calc R
C142 C 0.5789(6) 0.6054(6) 0.6682(5) 0.097(4) Uani 1 1 d .
C143 C 0.5438(6) 0.6337(5) 0.6972(4) 0.101(4) Uani 1 1 d .
H143 H 0.5639 0.6733 0.7112 0.121 Uiso 1 1 calc R
C144 C 0.4780(6) 0.6056(5) 0.7069(4) 0.090(3) Uani 1 1 d .
H144 H 0.4514 0.6264 0.7239 0.109 Uiso 1 1 calc R
C145 C 0.4524(5) 0.5462(4) 0.6911(4) 0.073(3) Uani 1 1 d .
C146 C 0.4872(6) 0.5175(4) 0.6623(5) 0.101(4) Uani 1 1 d .
H146 H 0.4687 0.4778 0.6499 0.122 Uiso 1 1 calc R
C147 C 0.5510(7) 0.5460(6) 0.6504(5) 0.115(4) Uani 1 1 d .
H147 H 0.5747 0.5253 0.6306 0.138 Uiso 1 1 calc R
C148 C 0.3815(6) 0.5114(5) 0.7001(4) 0.075(3) Uani 1 1 d .
C149 C 0.4835(6) 0.8839(3) 0.7971(4) 0.091(3) Uani 1 1 d D
H14D H 0.5337 0.9048 0.8283 0.109 Uiso 1 1 calc R
H14E H 0.4870 0.8944 0.7646 0.109 Uiso 1 1 calc R
C150 C 0.4164(8) 0.9015(5) 0.8099(7) 0.168(5) Uani 1 1 d DU
H15A H 0.3656 0.8779 0.7804 0.202 Uiso 1 1 calc R
H15B H 0.4162 0.8944 0.8444 0.202 Uiso 1 1 calc R
C151 C 0.4225(9) 0.9633(5) 0.8154(7) 0.194(5) Uani 1 1 d DU
H15C H 0.4753 0.9873 0.8417 0.232 Uiso 1 1 calc R
H15D H 0.4149 0.9699 0.7795 0.232 Uiso 1 1 calc R
C152 C 0.3599(10) 0.9777(7) 0.8351(8) 0.225(6) Uani 1 1 d DU
H15E H 0.3688 0.9761 0.8728 0.270 Uiso 1 1 calc R
H15F H 0.3059 0.9545 0.8101 0.270 Uiso 1 1 calc R
C153 C 0.3792(12) 1.0375(7) 0.8320(10) 0.290(9) Uani 1 1 d DU
H15K H 0.3401 1.0545 0.8392 0.436 Uiso 1 1 calc R
H15L H 0.3782 1.0370 0.7954 0.436 Uiso 1 1 calc R
H15M H 0.4316 1.0593 0.8593 0.436 Uiso 1 1 calc R
C154 C 0.2822(10) 0.8523(6) 0.6081(7) 0.172(5) Uani 1 1 d DU
H15G H 0.2799 0.8692 0.6439 0.206 Uiso 1 1 calc R
H15H H 0.3372 0.8659 0.6112 0.206 Uiso 1 1 calc R
C155 C 0.2291(11) 0.8719(9) 0.5641(7) 0.224(6) Uani 1 1 d DU
C157 C 0.268(3) 0.9516(14) 0.6512(13) 0.280(11) Uani 0.50 1 d PDU
C257 C 0.232(8) 0.989(3) 0.574(6) 0.44(7) Uiso 0.30 1 d PD
C357 C 0.164(5) 1.004(4) 0.517(4) 0.22(4) Uiso 0.20 1 d P
C158 C 0.2492(16) 0.9729(12) 0.7019(12) 0.320(10) Uani 1 1 d DU
C159 C 0.4864(8) 0.8244(5) 0.5028(6) 0.172(5) Uani 1 1 d DU
C160 C 0.5596(8) 0.8372(7) 0.4881(7) 0.211(6) Uani 1 1 d DU
H16A H 0.6064 0.8407 0.5199 0.254 Uiso 1 1 calc R
H16B H 0.5539 0.8055 0.4575 0.254 Uiso 1 1 calc R
C161 C 0.5728(14) 0.8912(10) 0.4717(12) 0.334(12) Uani 1 1 d DU
H16C H 0.5967 0.9241 0.5048 0.401 Uiso 1 1 calc R
H16D H 0.6093 0.8917 0.4521 0.401 Uiso 1 1 calc R
C162 C 0.494(2) 0.8938(17) 0.4347(16) 0.382(14) Uani 1 1 d DU
C263 C 0.4483(17) 0.838(2) 0.4206(11) 0.31(2) Uiso 0.50 1 d PD
C163 C 0.496(4) 0.9216(13) 0.491(2) 0.40(2) Uani 0.50 1 d PDU
C164 C 0.6947(8) 0.8660(5) 0.6884(5) 0.167(6) Uani 1 1 d DU
H16E H 0.6468 0.8775 0.6757 0.200 Uiso 1 1 calc R
H16F H 0.7274 0.8901 0.7262 0.200 Uiso 1 1 calc R
C165 C 0.7407(10) 0.8743(7) 0.6516(6) 0.199(6) Uani 1 1 d DU
C166 C 0.8179(15) 0.9166(11) 0.6627(13) 0.236(11) Uani 0.70 1 d PDU
C266 C 0.766(2) 0.9268(15) 0.6485(14) 0.085(10) Uiso 0.30 1 d P
C167 C 0.858(3) 0.898(2) 0.624(2) 0.11(2) Uani 0.20 1 d PDU
C267 C 0.8419(16) 0.9307(14) 0.6128(12) 0.244(12) Uiso 0.80 1 d P
C168 C 0.832(7) 0.834(2) 0.599(4) 0.29(5) Uani 0.20 1 d PDU
C268 C 0.943(3) 0.908(2) 0.649(2) 0.41(2) Uiso 0.80 1 d P
O1 O -0.2525(3) 0.2664(3) 0.9023(3) 0.098(2) Uani 1 1 d .
O1W O 0.2802(10) 0.4157(7) 0.9799(9) 0.184(7) Uani 0.50 1 d PDU
O1W' O 0.1821(7) 0.4928(6) 0.9613(6) 0.122(5) Uiso 0.50 1 d PD
O2 O -0.0578(4) 0.2603(3) 0.8154(3) 0.115(3) Uani 1 1 d U
O3 O 0.2056(4) 0.4198(3) 0.7133(3) 0.106(2) Uani 1 1 d .
O4 O 0.2920(4) 0.4126(3) 0.7904(3) 0.096(2) Uani 1 1 d .
O5 O 0.0139(4) 0.1339(4) 0.7406(4) 0.121(3) Uani 1 1 d .
O3W' O 0.6246(17) 0.9721(11) 0.9842(11) 0.078(8) Uani 0.20 1 d PU
O3W O 0.5874(13) 0.8943(10) 1.0011(11) 0.126(10) Uani 0.30 1 d P
O6 O 0.2061(4) 0.1457(3) 0.9186(3) 0.091(2) Uani 1 1 d .
O4W' O 0.7608(13) 0.5714(10) 0.8342(10) 0.062(7) Uani 0.20 1 d PU
O4W O 0.8423(17) 0.5651(13) 0.9029(13) 0.161(11) Uani 0.30 1 d PU
O7 O 0.4512(3) 0.3757(2) 0.8539(3) 0.086(2) Uani 1 1 d .
O8 O 0.4026(4) 0.4165(3) 0.9131(3) 0.087(2) Uani 1 1 d .
O9 O 0.1329(3) 0.2675(3) 0.9861(3) 0.084(2) Uani 1 1 d .
O10 O -0.0515(4) 0.2862(3) 1.0792(3) 0.101(2) Uani 1 1 d .
O11 O -0.2888(4) 0.4579(3) 1.1642(3) 0.109(3) Uani 1 1 d .
O12 O -0.1953(4) 0.4583(3) 1.2398(3) 0.093(2) Uani 1 1 d .
O13 O -0.2168(4) 0.1883(4) 1.1078(4) 0.129(3) Uani 1 1 d .
O14 O -0.4169(4) 0.1585(3) 0.9259(4) 0.110(3) Uani 1 1 d .
O15 O -0.4533(3) 0.4450(3) 1.0342(3) 0.0847(19) Uani 1 1 d .
O16 O -0.4080(3) 0.4450(2) 0.9662(3) 0.0726(17) Uani 1 1 d .
O17 O 0.7702(5) 0.7860(4) 0.7841(4) 0.137(3) Uani 1 1 d U
O18 O 0.5859(4) 0.8070(3) 0.8782(3) 0.086(2) Uani 1 1 d .
O19 O 0.5820(4) 0.5199(3) 0.9035(3) 0.0782(19) Uani 1 1 d .
O20 O 0.4672(3) 0.5111(2) 0.8385(3) 0.0757(18) Uani 1 1 d .
O21 O 0.3813(4) 0.7177(3) 0.7868(3) 0.091(2) Uani 1 1 d .
O22 O 0.1878(5) 0.6833(4) 0.6034(3) 0.115(3) Uani 1 1 d .
O23 O -0.2059(5) 0.5712(4) 0.4041(3) 0.146(3) Uani 1 1 d DU
O24 O -0.1418(4) 0.5086(3) 0.3590(3) 0.129(3) Uani 1 1 d D
O25 O 0.1297(6) 0.7303(5) 0.4900(4) 0.154(4) Uani 1 1 d .
O26 O 0.3167(4) 0.7073(4) 0.3991(3) 0.132(3) Uani 1 1 d U
O27 O 0.3667(4) 0.5893(3) 0.1445(3) 0.089(2) Uani 1 1 d .
O28 O 0.4633(4) 0.5786(3) 0.2123(3) 0.100(2) Uani 1 1 d .
O29 O 0.4473(5) 0.6495(4) 0.4798(4) 0.135(3) Uani 1 1 d .
O30 O 0.6576(5) 0.6923(4) 0.6618(4) 0.109(3) Uani 1 1 d .
O31 O 0.3358(4) 0.5409(3) 0.7129(3) 0.093(2) Uani 1 1 d .
O32 O 0.3694(4) 0.4615(3) 0.6952(3) 0.089(2) Uani 1 1 d .
N1 N 0.2799(13) 0.5874(9) 0.5063(11) 0.261(9) Uani 1 1 d U
C169 C 0.3247(15) 0.6023(16) 0.5611(14) 0.35(2) Uani 1 1 d .
C170 C 0.2313(10) 0.5642(10) 0.4494(9) 0.230(10) Uani 1 1 d .
C156 C 0.235(3) 0.9344(13) 0.5886(14) 0.266(10) Uani 0.50 1 d PDU
C256 C 0.2930(19) 0.9296(10) 0.5810(15) 0.238(8) Uiso 0.50 1 d PDU
O2W O -0.3440(6) 0.6691(4) 0.3027(4) 0.198(5) Uani 1 1 d .

loop_
_atom_site_aniso_label
_atom_site_aniso_U_11
_atom_site_aniso_U_22
_atom_site_aniso_U_33
_atom_site_aniso_U_23
_atom_site_aniso_U_13
_atom_site_aniso_U_12
Zn1 0.0813(7) 0.0680(7) 0.0738(8) 0.0194(6) 0.0415(6) 0.0219(6)
Zn2 0.0772(7) 0.0739(8) 0.0834(9) 0.0095(6) 0.0337(6) 0.0106(6)
Na1 0.0696(19) 0.078(2) 0.083(3) 0.011(2) 0.0303(19) 0.0165(18)
Na2 0.018(2) 0.018(2) 0.022(3) 0.001(2) 0.007(2) 0.0024(19)
Na3 0.109(3) 0.090(3) 0.094(3) 0.020(2) 0.055(2) 0.037(2)
Na4 0.100(4) 0.038(4) 0.039(4) -0.016(3) -0.029(3) 0.023(3)
C1 0.065(6) 0.076(7) 0.124(9) 0.049(6) 0.049(6) 0.024(6)
C2 0.061(6) 0.073(7) 0.101(8) 0.043(6) 0.029(6) 0.011(5)
C3 0.070(6) 0.070(6) 0.099(8) 0.037(6) 0.034(6) 0.028(5)
C4 0.053(5) 0.096(8) 0.089(8) 0.042(6) 0.021(5) 0.018(6)
C5 0.071(6) 0.083(8) 0.118(9) 0.038(7) 0.056(6) 0.012(6)
C6 0.071(6) 0.090(7) 0.137(10) 0.061(7) 0.048(7) 0.023(6)
C7 0.062(6) 0.089(7) 0.084(7) 0.031(6) 0.027(6) 0.020(6)
C8 0.078(7) 0.064(6) 0.077(8) 0.009(6) 0.040(7) 0.008(5)
C9 0.094(8) 0.097(8) 0.078(9) 0.028(7) 0.042(8) 0.021(6)
C10 0.068(7) 0.088(7) 0.094(9) 0.025(7) 0.035(7) 0.014(6)
C11 0.070(7) 0.057(6) 0.101(9) 0.021(6) 0.036(7) 0.020(5)
C12 0.076(6) 0.063(6) 0.081(8) 0.026(5) 0.039(6) 0.021(5)
C13 0.051(5) 0.075(6) 0.077(8) 0.010(6) 0.025(5) 0.015(5)
C14 0.055(5) 0.053(6) 0.111(9) 0.020(6) 0.043(6) 0.013(4)
C15 0.061(6) 0.088(8) 0.064(7) 0.020(6) 0.019(5) 0.012(6)
C16 0.057(6) 0.069(7) 0.088(8) 0.028(6) 0.020(5) 0.010(5)
C17 0.069(6) 0.073(7) 0.098(8) 0.011(6) 0.033(6) 0.024(6)
C18 0.058(6) 0.081(8) 0.080(7) 0.017(6) 0.027(5) 0.023(6)
C19 0.071(6) 0.098(9) 0.089(8) 0.029(6) 0.039(6) 0.029(6)
C20 0.073(6) 0.074(6) 0.103(8) 0.037(6) 0.043(6) 0.028(5)
C21 0.099(8) 0.092(8) 0.116(9) 0.047(7) 0.059(7) 0.030(7)
C22 0.079(7) 0.081(7) 0.116(10) 0.036(7) 0.051(8) 0.036(6)
C23 0.112(8) 0.096(8) 0.099(10) 0.037(7) 0.070(8) 0.042(7)
C24 0.084(7) 0.093(8) 0.147(12) 0.037(8) 0.075(8) 0.041(7)
C25 0.089(8) 0.051(6) 0.119(10) 0.027(7) 0.050(8) 0.015(6)
C26 0.053(6) 0.059(6) 0.116(9) 0.040(6) 0.043(7) 0.019(5)
C27 0.073(7) 0.082(7) 0.129(11) 0.046(7) 0.063(7) 0.035(6)
C28 0.068(6) 0.079(7) 0.138(11) 0.054(7) 0.048(7) 0.023(5)
C29 0.119(9) 0.097(10) 0.229(16) 0.066(9) 0.085(10) 0.037(8)
C30 0.132(8) 0.138(7) 0.193(10) 0.053(7) 0.073(7) 0.028(7)
C31 0.108(7) 0.164(9) 0.192(10) 0.065(8) 0.086(7) 0.027(6)
C32 0.143(9) 0.186(10) 0.199(10) 0.089(8) 0.075(8) 0.037(7)
C33 0.097(9) 0.217(16) 0.29(2) 0.184(16) 0.082(11) 0.043(11)
C34 0.104(9) 0.082(8) 0.118(11) 0.028(7) 0.051(8) 0.010(7)
C35 0.087(8) 0.199(14) 0.135(12) 0.086(11) 0.064(8) 0.035(8)
C36 0.124(9) 0.157(12) 0.212(16) 0.111(11) 0.076(11) 0.017(9)
C37 0.078(7) 0.064(7) 0.088(9) 0.021(6) 0.033(7) 0.002(6)
C38 0.207(10) 0.309(13) 0.202(11) 0.036(8) 0.116(9) 0.091(9)
C39 0.062(6) 0.095(8) 0.120(9) 0.036(6) 0.049(6) 0.027(5)
C40 0.057(5) 0.076(7) 0.099(8) 0.033(6) 0.035(5) 0.025(5)
C41 0.069(6) 0.067(7) 0.095(8) 0.024(6) 0.041(5) 0.022(5)
C42 0.070(6) 0.070(7) 0.077(7) 0.011(5) 0.032(5) 0.022(5)
C43 0.061(5) 0.065(6) 0.060(6) 0.016(5) 0.023(5) 0.020(5)
C44 0.066(6) 0.074(7) 0.091(8) 0.002(6) 0.037(5) 0.011(5)
C45 0.084(6) 0.051(6) 0.112(8) 0.016(5) 0.057(6) 0.021(5)
C46 0.089(7) 0.078(8) 0.062(7) 0.016(6) 0.038(6) 0.013(6)
C47 0.135(9) 0.123(10) 0.225(16) 0.104(11) 0.116(10) 0.071(8)
C48 0.243(12) 0.172(11) 0.149(11) 0.070(9) 0.116(9) 0.138(10)
C49 0.215(11) 0.173(11) 0.142(10) 0.070(8) 0.124(9) 0.130(10)
C50 0.118(9) 0.27(2) 0.165(13) 0.055(11) 0.067(8) 0.131(11)
C51 0.114(9) 0.253(17) 0.101(10) 0.016(10) 0.041(8) 0.108(11)
C52 0.066(6) 0.081(7) 0.061(7) 0.010(5) 0.017(5) 0.027(5)
C53 0.104(8) 0.130(10) 0.105(10) 0.027(8) 0.044(7) 0.030(7)
C54 0.175(10) 0.104(9) 0.122(10) 0.011(8) 0.090(9) 0.039(9)
C55 0.085(7) 0.075(7) 0.087(9) 0.042(7) 0.044(7) 0.044(6)
C56 0.188(14) 0.38(3) 0.173(16) 0.024(16) 0.122(13) 0.128(16)
C57 0.078(6) 0.084(8) 0.175(12) 0.047(7) 0.077(7) 0.037(6)
C58 0.066(6) 0.070(7) 0.145(10) 0.041(7) 0.070(7) 0.022(5)
C59 0.068(6) 0.072(7) 0.118(9) 0.021(6) 0.047(6) 0.024(5)
C60 0.069(6) 0.071(7) 0.112(9) 0.041(6) 0.048(6) 0.025(5)
C61 0.070(5) 0.062(6) 0.058(6) 0.020(5) 0.037(5) 0.021(5)
C62 0.096(7) 0.083(8) 0.085(8) 0.029(6) 0.056(6) 0.037(6)
C63 0.077(6) 0.092(9) 0.145(11) 0.067(8) 0.061(7) 0.020(6)
C64 0.088(6) 0.077(8) 0.055(7) 0.015(6) 0.028(5) 0.023(6)
C65 0.077(6) 0.109(9) 0.126(10) 0.012(8) 0.023(6) 0.025(7)
C66 0.140(10) 0.189(13) 0.223(17) 0.037(11) 0.075(8) 0.025(9)
C67 0.183(11) 0.205(14) 0.240(17) 0.056(12) 0.059(8) 0.015(10)
C68 0.262(9) 0.297(10) 0.274(10) 0.091(7) 0.076(6) 0.088(7)
C69 0.290(9) 0.307(10) 0.281(10) 0.094(7) 0.093(6) 0.096(7)
C70 0.073(6) 0.083(8) 0.123(10) 0.038(7) 0.051(7) 0.029(5)
C71 0.097(7) 0.103(9) 0.099(10) 0.034(7) 0.030(7) 0.036(7)
C72 0.111(9) 0.109(9) 0.146(11) 0.060(9) 0.055(8) 0.043(8)
C73 0.173(13) 0.128(11) 0.153(12) 0.061(11) 0.053(10) 0.064(10)
C74 0.225(18) 0.159(16) 0.43(4) 0.15(2) 0.11(2) 0.070(14)
C75 0.110(8) 0.136(11) 0.156(12) 0.074(9) 0.083(8) 0.060(8)
C76 0.128(10) 0.211(15) 0.216(17) 0.104(14) 0.058(9) 0.067(12)
C77 0.237(13) 0.205(11) 0.238(14) 0.104(11) 0.084(11) 0.066(10)
C78 0.242(11) 0.219(10) 0.240(12) 0.084(9) 0.083(9) 0.071(8)
C79 0.254(18) 0.197(17) 0.224(18) 0.090(11) 0.088(11) 0.040(10)
C80 0.074(6) 0.082(8) 0.132(11) 0.037(7) 0.042(7) 0.004(6)
C81 0.083(7) 0.133(12) 0.129(12) 0.016(10) 0.023(8) 0.000(7)
C82 0.168(14) 0.104(11) 0.206(15) 0.008(12) 0.072(11) 0.000(10)
C83 0.191(16) 0.159(15) 0.223(19) -0.008(15) -0.004(14) -0.035(14)
C84 0.42(3) 0.190(16) 0.196(17) 0.013(14) 0.12(2) -0.01(2)
C85 0.110(9) 0.085(8) 0.080(9) 0.007(6) 0.042(7) -0.004(7)
C86 0.097(8) 0.094(8) 0.075(8) 0.014(6) 0.040(6) -0.009(6)
C87 0.080(7) 0.084(7) 0.091(8) 0.025(6) 0.043(6) 0.007(6)
C88 0.089(8) 0.080(7) 0.067(8) 0.009(6) 0.030(7) -0.004(6)
C89 0.094(8) 0.055(6) 0.060(8) 0.001(5) 0.024(7) -0.010(6)
C90 0.092(8) 0.089(8) 0.074(8) 0.016(6) 0.021(7) 0.011(6)
C91 0.087(7) 0.080(7) 0.075(7) 0.018(6) 0.037(6) 0.009(6)
C92 0.082(6) 0.087(7) 0.043(6) 0.023(6) 0.027(5) 0.012(6)
C93 0.077(7) 0.083(7) 0.075(8) 0.020(7) 0.036(6) 0.011(6)
C94 0.085(7) 0.081(7) 0.088(9) 0.019(7) 0.030(7) 0.005(6)
C95 0.074(7) 0.095(9) 0.060(8) 0.015(7) 0.015(6) 0.020(7)
C96 0.097(8) 0.105(9) 0.064(8) 0.025(7) 0.039(7) 0.051(7)
C97 0.112(8) 0.080(7) 0.088(9) 0.015(7) 0.059(8) 0.018(7)
C98 0.114(8) 0.134(10) 0.060(8) 0.019(7) 0.036(7) 0.054(8)
C99 0.111(9) 0.121(9) 0.065(8) 0.023(7) 0.033(7) 0.043(7)
C100 0.113(9) 0.134(10) 0.089(9) 0.027(7) 0.061(7) 0.043(7)
C101 0.121(9) 0.108(9) 0.090(9) 0.029(7) 0.059(8) 0.046(7)
C102 0.092(8) 0.167(11) 0.080(9) 0.031(8) 0.052(8) 0.032(8)
C103 0.126(10) 0.184(13) 0.077(9) 0.033(8) 0.031(8) 0.062(9)
C104 0.116(9) 0.179(12) 0.061(8) 0.035(8) 0.047(8) 0.058(9)
C105 0.126(8) 0.152(10) 0.112(9) 0.049(7) 0.069(7) 0.015(7)
C106 0.097(9) 0.127(11) 0.100(11) 0.040(9) 0.072(8) 0.024(8)
C107 0.099(9) 0.094(9) 0.090(10) 0.023(8) 0.049(8) 0.012(8)
C108 0.112(10) 0.094(8) 0.096(10) 0.009(9) 0.067(9) -0.004(9)
C109 0.074(7) 0.153(10) 0.097(11) 0.051(11) 0.052(8) 0.019(10)
C110 0.092(8) 0.092(9) 0.095(10) 0.004(9) 0.047(8) 0.015(8)
C111 0.093(9) 0.114(13) 0.088(11) -0.009(10) 0.039(8) 0.006(9)
C112 0.081(7) 0.137(8) 0.097(9) 0.031(8) 0.037(7) 0.004(7)
C113 0.193(16) 0.26(2) 0.22(2) 0.070(15) 0.086(15) 0.140(15)
C114 0.088(7) 0.074(8) 0.073(8) 0.016(6) 0.031(6) 0.005(6)
C115 0.072(6) 0.061(7) 0.049(6) 0.026(5) 0.008(5) 0.008(6)
C116 0.089(7) 0.048(6) 0.077(7) 0.020(5) 0.013(6) 0.009(5)
C117 0.066(6) 0.059(7) 0.073(7) 0.016(5) 0.011(5) 0.003(5)
C118 0.064(6) 0.062(7) 0.063(7) 0.025(5) 0.022(5) 0.018(5)
C119 0.057(6) 0.105(9) 0.059(6) 0.031(6) 0.009(5) 0.022(6)
C120 0.069(6) 0.051(6) 0.076(7) 0.012(6) 0.011(5) -0.014(5)
C121 0.057(6) 0.057(7) 0.052(6) -0.003(5) 0.018(5) 0.006(5)
C122 0.096(7) 0.092(7) 0.118(9) 0.041(7) 0.051(7) 0.013(6)
C123 0.092(8) 0.153(12) 0.104(11) 0.038(9) -0.007(8) -0.009(8)
C124 0.120(10) 0.139(12) 0.099(11) 0.027(9) 0.006(10) 0.014(10)
C125 0.120(10) 0.203(16) 0.096(11) -0.014(10) -0.020(10) 0.024(11)
C126 0.115(9) 0.214(15) 0.095(11) -0.026(11) -0.010(8) 0.081(10)
C127 0.088(7) 0.106(9) 0.085(9) 0.019(7) -0.007(7) 0.023(7)
C128 0.111(9) 0.154(12) 0.120(11) 0.022(9) 0.009(7) 0.034(9)
C129 0.111(9) 0.154(13) 0.100(11) 0.007(9) -0.010(7) 0.036(9)
C130 0.125(8) 0.093(8) 0.110(8) 0.041(7) 0.013(8) -0.005(6)
C131 0.117(9) 0.216(15) 0.105(11) 0.027(10) 0.021(9) 0.030(10)
C132 0.122(9) 0.256(17) 0.076(9) 0.022(9) 0.039(7) 0.065(9)
C133 0.092(8) 0.173(12) 0.056(9) 0.015(8) 0.027(7) 0.030(8)
C134 0.153(12) 0.181(13) 0.049(8) 0.007(8) 0.036(9) 0.045(11)
C135 0.113(8) 0.221(14) 0.069(9) 0.039(9) 0.039(8) 0.072(9)
C136 0.082(7) 0.131(9) 0.069(8) 0.040(7) 0.035(7) 0.041(7)
C137 0.121(10) 0.205(14) 0.071(9) 0.030(8) 0.034(8) 0.085(10)
C138 0.101(8) 0.243(16) 0.081(10) 0.032(10) 0.041(8) 0.078(9)
C139 0.096(8) 0.099(8) 0.084(9) 0.023(7) 0.055(8) 0.030(7)
C140 0.211(15) 0.121(12) 0.145(14) -0.033(11) -0.009(11) 0.043(12)
C141 0.097(8) 0.129(11) 0.146(12) 0.060(9) 0.069(8) 0.043(8)
C142 0.087(7) 0.101(9) 0.120(10) 0.033(8) 0.055(7) 0.036(7)
C143 0.084(7) 0.094(8) 0.111(9) 0.016(7) 0.051(7) -0.007(6)
C144 0.106(8) 0.082(8) 0.090(8) 0.020(6) 0.050(6) 0.027(6)
C145 0.075(6) 0.074(7) 0.069(7) 0.014(5) 0.031(5) 0.023(6)
C146 0.089(7) 0.077(7) 0.128(10) 0.010(7) 0.048(7) 0.017(6)
C147 0.105(8) 0.113(10) 0.128(11) 0.012(8) 0.066(8) 0.027(8)
C148 0.076(7) 0.071(8) 0.067(7) 0.011(6) 0.020(5) 0.020(6)
C149 0.124(8) 0.058(7) 0.076(7) 0.007(5) 0.041(6) 0.009(6)
C150 0.174(8) 0.139(8) 0.190(10) 0.018(8) 0.082(8) 0.055(8)
C151 0.194(7) 0.168(7) 0.212(8) 0.033(7) 0.076(6) 0.067(7)
C152 0.214(8) 0.206(8) 0.243(9) 0.036(7) 0.084(7) 0.076(7)
C153 0.259(15) 0.219(13) 0.353(19) 0.053(14) 0.069(14) 0.098(15)
C154 0.212(10) 0.203(10) 0.172(10) 0.083(8) 0.116(9) 0.112(9)
C155 0.236(8) 0.230(8) 0.220(8) 0.083(6) 0.088(7) 0.081(6)
C157 0.281(15) 0.264(15) 0.283(11) 0.069(8) 0.096(10) 0.087(11)
C158 0.320(10) 0.320(10) 0.318(10) 0.095(3) 0.122(4) 0.097(3)
C159 0.164(9) 0.182(9) 0.164(9) 0.051(8) 0.088(7) 0.000(8)
C160 0.182(10) 0.215(11) 0.204(11) 0.033(9) 0.094(9) -0.006(10)
C161 0.349(14) 0.317(14) 0.341(15) 0.136(10) 0.133(10) 0.070(10)
C162 0.381(16) 0.380(17) 0.380(17) 0.125(11) 0.127(10) 0.121(11)
C163 0.40(2) 0.40(2) 0.40(2) 0.125(11) 0.151(14) 0.133(12)
C164 0.215(11) 0.143(8) 0.101(8) 0.032(7) 0.081(8) -0.058(9)
C165 0.240(12) 0.166(10) 0.125(10) 0.018(8) 0.066(8) -0.037(9)
C166 0.220(13) 0.237(14) 0.240(15) 0.070(10) 0.097(11) 0.035(8)
C167 0.11(2) 0.12(2) 0.11(2) 0.034(12) 0.052(13) 0.037(11)
C168 0.29(5) 0.29(5) 0.29(5) 0.086(19) 0.11(2) 0.088(19)
O1 0.084(4) 0.073(5) 0.160(7) 0.043(4) 0.068(5) 0.026(4)
O1W 0.183(7) 0.184(7) 0.183(7) 0.055(2) 0.070(3) 0.054(2)
O2 0.120(5) 0.103(5) 0.146(7) 0.048(5) 0.082(5) 0.024(5)
O3 0.109(5) 0.076(5) 0.097(6) 0.006(4) 0.026(5) -0.004(4)
O4 0.068(4) 0.104(5) 0.098(6) 0.017(4) 0.027(4) 0.013(4)
O5 0.108(5) 0.171(7) 0.103(7) 0.050(6) 0.058(5) 0.042(5)
O3W' 0.128(12) 0.063(11) 0.071(11) 0.030(8) 0.074(10) 0.019(8)
O3W 0.113(16) 0.13(2) 0.14(2) 0.008(17) 0.071(16) 0.036(15)
O6 0.075(4) 0.088(5) 0.126(6) 0.042(4) 0.048(4) 0.032(4)
O4W' 0.061(7) 0.061(7) 0.062(7) 0.018(2) 0.024(3) 0.018(2)
O4W 0.171(13) 0.156(14) 0.149(14) 0.068(10) 0.032(10) 0.059(9)
O7 0.091(4) 0.072(4) 0.085(5) 0.008(3) 0.046(4) 0.002(3)
O8 0.110(5) 0.074(4) 0.083(5) 0.021(4) 0.048(4) 0.026(4)
O9 0.076(4) 0.062(4) 0.122(6) 0.025(4) 0.052(4) 0.021(3)
O10 0.116(5) 0.095(5) 0.122(7) 0.037(5) 0.065(5) 0.056(4)
O11 0.107(5) 0.136(6) 0.128(7) 0.058(5) 0.060(5) 0.079(5)
O12 0.094(5) 0.099(5) 0.094(6) 0.022(4) 0.049(5) 0.031(4)
O13 0.118(6) 0.173(8) 0.149(8) 0.070(7) 0.092(6) 0.064(5)
O14 0.075(4) 0.066(4) 0.204(8) 0.038(5) 0.071(5) 0.023(4)
O15 0.107(5) 0.077(4) 0.079(5) 0.023(4) 0.044(4) 0.031(4)
O16 0.099(4) 0.055(4) 0.072(4) 0.028(3) 0.035(4) 0.026(3)
O17 0.095(6) 0.201(9) 0.121(8) 0.034(6) 0.061(5) 0.042(6)
O18 0.110(5) 0.071(4) 0.077(5) 0.024(4) 0.036(4) 0.021(4)
O19 0.076(4) 0.085(5) 0.074(5) 0.038(4) 0.025(4) 0.016(4)
O20 0.071(4) 0.074(4) 0.080(5) 0.024(4) 0.030(4) 0.015(3)
O21 0.093(4) 0.085(5) 0.087(6) 0.038(4) 0.029(4) 0.006(4)
O22 0.103(5) 0.141(7) 0.077(6) 0.020(5) 0.023(5) 0.017(5)
O23 0.124(6) 0.193(8) 0.094(5) 0.037(5) 0.011(5) 0.049(6)
O24 0.120(5) 0.118(6) 0.088(6) -0.005(5) -0.002(4) 0.016(5)
O25 0.122(7) 0.276(12) 0.091(7) 0.057(7) 0.054(6) 0.092(7)
O26 0.125(6) 0.183(8) 0.079(6) 0.011(5) 0.050(5) 0.042(5)
O27 0.102(5) 0.106(5) 0.079(5) 0.031(4) 0.050(4) 0.041(4)
O28 0.080(4) 0.135(6) 0.103(6) 0.041(5) 0.047(4) 0.043(5)
O29 0.125(6) 0.126(7) 0.114(7) -0.009(6) 0.041(6) 0.011(6)
O30 0.084(5) 0.125(7) 0.120(7) 0.044(6) 0.047(5) 0.019(5)
O31 0.099(5) 0.083(5) 0.092(5) 0.020(4) 0.045(4) 0.011(4)
O32 0.107(5) 0.074(5) 0.081(5) 0.025(4) 0.035(4) 0.015(4)
N1 0.244(12) 0.264(12) 0.271(13) 0.052(9) 0.119(10) 0.066(8)
C169 0.32(3) 0.70(5) 0.51(4) 0.56(5) 0.36(3) 0.41(3)
C170 0.163(14) 0.33(3) 0.152(17) 0.054(17) 0.038(13) 0.034(16)
C156 0.263(15) 0.248(11) 0.286(11) 0.085(9) 0.089(10) 0.092(10)
O2W 0.232(10) 0.156(8) 0.151(9) -0.017(7) 0.013(7) 0.104(8)

loop_
_atom_type_symbol
_atom_type_description
_atom_type_scat_dispersion_real
_atom_type_scat_dispersion_imag
_atom_type_scat_source
C C 0.0033 0.0016 'International Tables Vol C Tables 4.2.6.8 and 6.1.1.4'
H H 0.0000 0.0000 'International Tables Vol C Tables 4.2.6.8 and 6.1.1.4'
N N 0.0061 0.0033 'International Tables Vol C Tables 4.2.6.8 and 6.1.1.4'
O O 0.0106 0.0060 'International Tables Vol C Tables 4.2.6.8 and 6.1.1.4'
Zn Zn 0.2839 1.4301 'International Tables Vol C Tables 4.2.6.8 and 6.1.1.4'
Na Na 0.0362 0.0249 'International Tables Vol C Tables 4.2.6.8 and 6.1.1.4'

loop_
_geom_angle_atom_site_label_1
_geom_angle_atom_site_label_2
_geom_angle_atom_site_label_3
_geom_angle
_geom_angle_site_symmetry_1
_geom_angle_site_symmetry_3
O19 Zn1 O7 132.7(3) . .
O19 Zn1 O16 88.5(3) . 1_655
O7 Zn1 O16 102.9(3) . 1_655
O19 Zn1 O27 109.1(3) . 2_666
O7 Zn1 O27 110.3(3) . 2_666
O16 Zn1 O27 108.2(3) 1_655 2_666
O19 Zn1 O28 95.1(3) . 2_666
O7 Zn1 O28 83.8(2) . 2_666
O16 Zn1 O28 167.0(3) 1_655 2_666
O27 Zn1 O28 58.8(3) 2_666 2_666
O19 Zn1 C139 103.5(3) . 2_666
O7 Zn1 C139 97.6(3) . 2_666
O16 Zn1 C139 138.4(4) 1_655 2_666
O27 Zn1 C139 30.2(3) 2_666 2_666
O28 Zn1 C139 28.6(3) 2_666 2_666
O19 Zn1 Na2 91.1(2) . .
O7 Zn1 Na2 56.5(2) . .
O16 Zn1 Na2 149.18(18) 1_655 .
O27 Zn1 Na2 101.0(2) 2_666 .
O28 Zn1 Na2 43.48(19) 2_666 .
C139 Zn1 Na2 71.4(4) 2_666 .
O19 Zn1 Na3 46.8(2) . 2_667
O7 Zn1 Na3 117.46(19) . 2_667
O16 Zn1 Na3 44.29(18) 1_655 2_667
O27 Zn1 Na3 128.5(2) 2_666 2_667
O28 Zn1 Na3 141.8(2) 2_666 2_667
C139 Zn1 Na3 144.0(2) 2_666 2_667
Na2 Zn1 Na3 120.37(11) . 2_667
O31 Zn2 O3 125.8(3) 2_567 2_567
O31 Zn2 O12 111.2(3) 2_567 .
O3 Zn2 O12 106.6(3) 2_567 .
O31 Zn2 O24 113.0(3) 2_567 1_556
O3 Zn2 O24 101.2(3) 2_567 1_556
O12 Zn2 O24 94.1(3) . 1_556
O31 Zn2 Na4 86.8(3) 2_567 1_556
O3 Zn2 Na4 50.9(3) 2_567 1_556
O12 Zn2 Na4 157.4(2) . 1_556
O24 Zn2 Na4 90.9(2) 1_556 1_556
O11 Na1 O20 99.7(3) . 2_567
O11 Na1 O4 88.8(3) . 2_567
O20 Na1 O4 87.0(2) 2_567 2_567
O11 Na1 O15 105.3(3) . .
O20 Na1 O15 91.3(2) 2_567 .
O4 Na1 O15 165.9(3) 2_567 .
O11 Na1 O8 160.4(3) . 2_567
O20 Na1 O8 97.3(2) 2_567 2_567
O4 Na1 O8 82.4(3) 2_567 2_567
O15 Na1 O8 83.9(2) . 2_567
O11 Na1 C121 106.2(3) . 2_567
O20 Na1 C121 21.19(19) 2_567 2_567
O4 Na1 C121 107.0(2) 2_567 2_567
O15 Na1 C121 70.1(2) . 2_567
O8 Na1 C121 93.1(3) 2_567 2_567
O11 Na1 Na2 104.0(2) . 2_567
O20 Na1 Na2 44.07(16) 2_567 2_567
O4 Na1 Na2 44.13(17) 2_567 2_567
O15 Na1 Na2 129.9(2) . 2_567
O8 Na1 Na2 81.7(2) 2_567 2_567
C121 Na1 Na2 63.07(17) 2_567 2_567
O11 Na1 Na3 133.6(2) . 2_567
O20 Na1 Na3 118.7(2) 2_567 2_567
O4 Na1 Na3 116.5(2) 2_567 2_567
O15 Na1 Na3 52.77(17) . 2_567
O8 Na1 Na3 40.66(18) 2_567 2_567
C121 Na1 Na3 102.5(2) 2_567 2_567
Na2 Na1 Na3 121.41(15) 2_567 2_567
O11 Na1 Na3 132.4(2) . 1_455
O20 Na1 Na3 69.11(18) 2_567 1_455
O4 Na1 Na3 134.0(2) 2_567 1_455
O15 Na1 Na3 33.79(17) . 1_455
O8 Na1 Na3 63.48(17) 2_567 1_455
C121 Na1 Na3 49.8(2) 2_567 1_455
Na2 Na1 Na3 98.25(11) 2_567 1_455
Na3 Na1 Na3 53.69(10) 2_567 1_455
O28 Na2 O32 109.7(3) 2_666 .
O28 Na2 O20 83.8(3) 2_666 .
O32 Na2 O20 94.4(3) . .
O28 Na2 O4 151.0(3) 2_666 .
O32 Na2 O4 98.6(3) . .
O20 Na2 O4 87.7(2) . .
O28 Na2 O2W 98.0(3) 2_666 2_566
O32 Na2 O2W 86.2(4) . 2_566
O20 Na2 O2W 177.8(3) . 2_566
O4 Na2 O2W 90.1(3) . 2_566
O28 Na2 O7 71.3(3) 2_666 .
O32 Na2 O7 178.8(3) . .
O20 Na2 O7 85.2(2) . .
O4 Na2 O7 80.4(3) . .
O2W Na2 O7 94.3(3) 2_566 .
O28 Na2 Zn1 47.4(2) 2_666 .
O32 Na2 Zn1 143.7(2) . .
O20 Na2 Zn1 59.82(18) . .
O4 Na2 Zn1 104.9(2) . .
O2W Na2 Zn1 120.6(3) 2_566 .
O7 Na2 Zn1 36.70(12) . .
O28 Na2 Na4 125.4(3) 2_666 2_566
O32 Na2 Na4 43.4(2) . 2_566
O20 Na2 Na4 132.1(3) . 2_566
O4 Na2 Na4 80.0(2) . 2_566
O2W Na2 Na4 47.6(3) 2_566 2_566
O7 Na2 Na4 136.5(2) . 2_566
Zn1 Na2 Na4 167.84(18) . 2_566
O28 Na2 Na1 117.0(2) 2_666 2_567
O32 Na2 Na1 107.3(2) . 2_567
O20 Na2 Na1 44.13(14) . 2_567
O4 Na2 Na1 44.87(18) . 2_567
O2W Na2 Na1 133.7(3) 2_566 2_567
O7 Na2 Na1 71.60(17) . 2_567
Zn1 Na2 Na1 73.02(10) . 2_567
Na4 Na2 Na1 116.71(18) 2_566 2_567
O1W Na3 O8 93.9(6) . .
O1W Na3 O16 97.8(5) . 2_567
O8 Na3 O16 127.6(3) . 2_567
O1W Na3 O19 83.2(6) . 2_667
O8 Na3 O19 163.2(3) . 2_667
O16 Na3 O19 69.2(2) 2_567 2_667
O1W Na3 O15 140.1(5) . 1_655
O8 Na3 O15 85.3(3) . 1_655
O16 Na3 O15 114.2(2) 2_567 1_655
O19 Na3 O15 86.4(3) 2_667 1_655
O1W Na3 O15 121.6(5) . 2_567
O8 Na3 O15 80.5(2) . 2_567
O16 Na3 O15 50.2(2) 2_567 2_567
O19 Na3 O15 115.2(2) 2_667 2_567
O15 Na3 O15 97.6(2) 1_655 2_567
O1W Na3 C64 110.8(5) . 2_567
O8 Na3 C64 104.7(3) . 2_567
O16 Na3 C64 24.5(2) 2_567 2_567
O19 Na3 C64 91.8(3) 2_667 2_567
O15 Na3 C64 107.9(3) 1_655 2_567
O15 Na3 C64 25.66(19) 2_567 2_567
O1W Na3 Zn1 98.8(5) . 2_667
O8 Na3 Zn1 160.3(2) . 2_667
O16 Na3 Zn1 35.81(17) 2_567 2_667
O19 Na3 Zn1 35.24(16) 2_667 2_667
O15 Na3 Zn1 94.32(19) 1_655 2_667
O15 Na3 Zn1 80.08(16) 2_567 2_667
C64 Na3 Zn1 56.7(2) 2_567 2_667
O1W Na3 Na1 92.9(5) . 2_567
O8 Na3 Na1 45.6(2) . 2_567
O16 Na3 Na1 82.8(2) 2_567 2_567
O19 Na3 Na1 150.9(2) 2_667 2_567
O15 Na3 Na1 113.40(19) 1_655 2_567
O15 Na3 Na1 44.11(15) 2_567 2_567
C64 Na3 Na1 62.6(2) 2_567 2_567
Zn1 Na3 Na1 118.41(13) 2_667 2_567
O1W Na3 Na3 166.6(5) . 2_667
O8 Na3 Na3 79.04(18) . 2_667
O16 Na3 Na3 78.08(19) 2_567 2_667
O19 Na3 Na3 106.8(2) 2_667 2_667
O15 Na3 Na3 51.37(16) 1_655 2_667
O15 Na3 Na3 46.26(16) 2_567 2_667
C64 Na3 Na3 60.9(2) 2_567 2_667
Zn1 Na3 Na3 85.36(12) 2_667 2_667
Na1 Na3 Na3 73.95(14) 2_567 2_667
O1W Na3 Na1 140.7(5) . 1_655
O8 Na3 Na1 114.7(2) . 1_655
O16 Na3 Na1 85.97(18) 2_567 1_655
O19 Na3 Na1 61.48(17) 2_667 1_655
O15 Na3 Na1 31.71(16) 1_655 1_655
O15 Na3 Na1 90.68(16) 2_567 1_655
C64 Na3 Na1 88.4(2) 2_567 1_655
Zn1 Na3 Na1 62.62(8) 2_667 1_655
Na1 Na3 Na1 126.31(10) 2_567 1_655
Na3 Na3 Na1 52.36(12) 2_667 1_655
O23 Na4 O32 89.8(4) . 2_566
O23 Na4 O2W 174.9(4) . .
O32 Na4 O2W 85.2(3) 2_566 .
O23 Na4 O3 82.5(4) . 2_566
O32 Na4 O3 80.0(3) 2_566 2_566
O2W Na4 O3 95.5(4) . 2_566
O23 Na4 Na2 129.3(3) . 2_566
O32 Na4 Na2 44.3(2) 2_566 2_566
O2W Na4 Na2 45.7(2) . 2_566
O3 Na4 Na2 71.1(2) 2_566 2_566
O23 Na4 Zn2 59.3(3) . 1_554
O32 Na4 Zn2 58.4(2) 2_566 1_554
O2W Na4 Zn2 116.7(3) . 1_554
O3 Na4 Zn2 34.54(19) 2_566 1_554
Na2 Na4 Zn2 75.60(13) 2_566 1_554
O1 C1 C2 116.6(8) . .
O1 C1 C6 122.5(9) . .
C2 C1 C6 120.9(10) . .
C1 C2 C3 117.0(8) . .
C1 C2 C28 119.6(9) . .
C3 C2 C28 123.4(9) . .
C4 C3 C2 124.4(9) . .
C4 C3 H3 117.8 . .
C2 C3 H3 117.8 . .
C5 C4 C3 116.5(10) . .
C5 C4 C7 120.3(8) . .
C3 C4 C7 123.2(10) . .
C4 C5 O2 118.0(10) . .
C4 C5 C6 122.7(8) . .
O2 C5 C6 119.2(9) . .
C1 C6 C5 118.4(9) . .
C1 C6 H6 120.8 . .
C5 C6 H6 120.8 . .
C65 C7 C4 114.0(7) . .
C65 C7 C8 112.3(8) . .
C4 C7 C8 112.8(8) . .
C65 C7 H7 105.6 . .
C4 C7 H7 105.6 . .
C8 C7 H7 105.6 . .
C13 C8 C9 118.7(10) . .
C13 C8 C7 122.3(8) . .
C9 C8 C7 118.7(10) . .
C8 C9 O5 116.9(11) . .
C8 C9 C10 121.6(11) . .
O5 C9 C10 121.3(10) . .
C11 C10 C9 119.0(10) . .
C11 C10 H10 120.5 . .
C9 C10 H10 120.5 . .
O6 C11 C10 123.0(9) . .
O6 C11 C12 115.3(11) . .
C10 C11 C12 121.7(10) . .
C11 C12 C13 114.9(10) . .
C11 C12 C14 120.2(9) . .
C13 C12 C14 124.8(8) . .
C8 C13 C12 123.9(9) . .
C8 C13 H13 118.1 . .
C12 C13 H13 118.1 . .
C70 C14 C15 115.0(8) . .
C70 C14 C12 110.0(8) . .
C15 C14 C12 112.3(8) . .
C70 C14 H14 106.3 . .
C15 C14 H14 106.3 . .
C12 C14 H14 106.3 . .
C20 C15 C16 116.0(9) . .
C20 C15 C14 124.2(9) . .
C16 C15 C14 119.8(8) . .
C17 C16 C15 122.5(8) . .
C17 C16 O9 122.8(9) . .
C15 C16 O9 114.7(9) . .
C16 C17 C18 119.3(9) . .
C16 C17 H17 120.4 . .
C18 C17 H17 120.4 . .
C17 C18 C19 122.0(10) . .
C17 C18 O10 122.3(10) . .
C19 C18 O10 115.6(9) . .
C18 C19 C20 116.7(8) . .
C18 C19 C21 120.3(10) . .
C20 C19 C21 123.0(10) . .
C15 C20 C19 123.5(9) . .
C15 C20 H20 118.3 . .
C19 C20 H20 118.3 . .
C75 C21 C22 111.3(8) . .
C75 C21 C19 114.2(9) . .
C22 C21 C19 111.6(9) . .
C75 C21 H21 106.4 . .
C22 C21 H21 106.4 . .
C19 C21 H21 106.4 . .
C23 C22 C27 114.7(10) . .
C23 C22 C21 120.6(12) . .
C27 C22 C21 124.7(9) . .
O13 C23 C24 126.9(10) . .
O13 C23 C22 113.8(11) . .
C24 C23 C22 119.3(12) . .
C25 C24 C23 122.6(11) . .
C25 C24 H24 118.7 . .
C23 C24 H24 118.7 . .
C24 C25 O14 122.2(10) . .
C24 C25 C26 120.4(12) . .
O14 C25 C26 117.3(11) . .
C27 C26 C25 117.7(11) . .
C27 C26 C28 124.1(9) . .
C25 C26 C28 118.3(10) . .
C26 C27 C22 125.2(9) . .
C26 C27 H27 117.4 . .
C22 C27 H27 117.4 . .
C26 C28 C2 111.0(8) . .
C26 C28 C80 111.7(9) . .
C2 C28 C80 114.4(9) . .
C26 C28 H28 106.4 . .
C2 C28 H28 106.4 . .
C80 C28 H28 106.4 . .
O1 C29 H29A 109.5 . .
O1 C29 H29B 109.5 . .
H29A C29 H29B 109.5 . .
O1 C29 H29C 109.5 . .
H29A C29 H29C 109.5 . .
H29B C29 H29C 109.5 . .
O2 C30 C31 101.3(11) . .
O2 C30 H30A 111.5 . .
C31 C30 H30A 111.5 . .
O2 C30 H30B 111.5 . .
C31 C30 H30B 111.5 . .
H30A C30 H30B 109.3 . .
C32 C31 C36 121.6(13) . .
C32 C31 C30 122.0(17) . .
C36 C31 C30 115.4(16) . .
C31 C32 C33 120.1(16) . .
C31 C32 H32 120.0 . .
C33 C32 H32 120.0 . .
C32 C33 C34 120.5(14) . .
C32 C33 H33 119.7 . .
C34 C33 H33 119.7 . .
C35 C34 C33 119.2(11) . .
C35 C34 C37 120.8(14) . .
C33 C34 C37 119.9(13) . .
C34 C35 C36 121.2(13) . .
C34 C35 H35 119.4 . .
C36 C35 H35 119.4 . .
C31 C36 C35 116.5(14) . .
C31 C36 H36 121.8 . .
C35 C36 H36 121.8 . .
O4 C37 O3 125.3(9) . .
O4 C37 C34 120.9(13) . .
O3 C37 C34 113.4(12) . .
O5 C38 H38A 109.5 . .
O5 C38 H38B 109.5 . .
H38A C38 H38B 109.5 . .
O5 C38 H38C 109.5 . .
H38A C38 H38C 109.5 . .
H38B C38 H38C 109.5 . .
O6 C39 C40 111.9(8) . .
O6 C39 H39A 109.2 . .
C40 C39 H39A 109.2 . .
O6 C39 H39B 109.2 . .
C40 C39 H39B 109.2 . .
H39A C39 H39B 107.9 . .
C41 C40 C45 118.2(9) . .
C41 C40 C39 124.5(8) . .
C45 C40 C39 117.3(9) . .
C42 C41 C40 120.4(8) . .
C42 C41 H41 119.8 . .
C40 C41 H41 119.8 . .
C43 C42 C41 121.8(8) . .
C43 C42 H42 119.1 . .
C41 C42 H42 119.1 . .
C42 C43 C44 117.5(8) . .
C42 C43 C46 121.5(9) . .
C44 C43 C46 120.6(8) . .
C45 C44 C43 122.3(8) . .
C45 C44 H44 118.8 . .
C43 C44 H44 118.8 . .
C44 C45 C40 119.4(8) . .
C44 C45 H45 120.3 . .
C40 C45 H45 120.3 . .
O8 C46 O7 124.5(9) . .
O8 C46 C43 118.7(8) . .
O7 C46 C43 116.8(9) . .
O9 C47 H47A 109.5 . .
O9 C47 H47B 109.5 . .
H47A C47 H47B 109.5 . .
O9 C47 H47C 109.5 . .
H47A C47 H47C 109.5 . .
H47B C47 H47C 109.5 . .
O10 C48 C49 109.9(13) . .
O10 C48 H48A 109.7 . .
C49 C48 H48A 109.7 . .
O10 C48 H48B 109.7 . .
C49 C48 H48B 109.7 . .
H48A C48 H48B 108.2 . .
C54 C49 C50 116.6(13) . .
C54 C49 C48 119.7(18) . .
C50 C49 C48 123.7(17) . .
C51 C50 C49 121.6(13) . .
C51 C50 H50 119.2 . .
C49 C50 H50 119.2 . .
C50 C51 C52 120.3(12) . .
C50 C51 H51 119.8 . .
C52 C51 H51 119.8 . .
C53 C52 C51 115.8(11) . .
C53 C52 C55 122.6(10) . .
C51 C52 C55 121.6(10) . .
C52 C53 C54 123.7(12) . .
C52 C53 H53 118.1 . .
C54 C53 H53 118.1 . .
C49 C54 C53 121.7(14) . .
C49 C54 H54 119.2 . .
C53 C54 H54 119.2 . .
O11 C55 O12 122.3(10) . .
O11 C55 C52 122.3(11) . .
O12 C55 C52 115.3(10) . .
O13 C56 H56A 109.5 . .
O13 C56 H56B 109.5 . .
H56A C56 H56B 109.5 . .
O13 C56 H56C 109.5 . .
H56A C56 H56C 109.5 . .
H56B C56 H56C 109.5 . .
O14 C57 C58 114.1(7) . .
O14 C57 H57A 108.7 . .
C58 C57 H57A 108.7 . .
O14 C57 H57B 108.7 . .
C58 C57 H57B 108.7 . .
H57A C57 H57B 107.6 . .
C63 C58 C59 117.3(9) . .
C63 C58 C57 120.6(9) . .
C59 C58 C57 121.7(10) . .
C60 C59 C58 119.3(9) . .
C60 C59 H59 120.3 . .
C58 C59 H59 120.3 . .
C59 C60 C61 123.7(9) . .
C59 C60 H60 118.2 . .
C61 C60 H60 118.2 . .
C62 C61 C60 115.9(9) . .
C62 C61 C64 123.9(9) . .
C60 C61 C64 120.3(8) . .
C61 C62 C63 121.6(9) . .
C61 C62 H62 119.2 . .
C63 C62 H62 119.2 . .
C58 C63 C62 122.1(9) . .
C58 C63 H63 119.0 . .
C62 C63 H63 119.0 . .
O16 C64 O15 119.0(10) . .
O16 C64 C61 120.9(9) . .
O15 C64 C61 120.1(9) . .
O16 C64 Na3 50.8(5) . 2_567
O15 C64 Na3 68.2(5) . 2_567
C61 C64 Na3 171.6(7) . 2_567
C7 C65 C66 114.8(11) . .
C7 C65 H65A 108.6 . .
C66 C65 H65A 108.6 . .
C7 C65 H65B 108.6 . .
C66 C65 H65B 108.6 . .
H65A C65 H65B 107.5 . .
C67 C66 C65 117.2(14) . .
C67 C66 H66A 108.0 . .
C65 C66 H66A 108.0 . .
C67 C66 H66B 108.0 . .
C65 C66 H66B 108.0 . .
H66A C66 H66B 107.2 . .
C66 C67 C68 105.7(16) . .
C66 C67 H67A 110.6 . .
C68 C67 H67A 110.6 . .
C66 C67 H67B 110.6 . .
C68 C67 H67B 110.6 . .
H67A C67 H67B 108.7 . .
C69' C68 C67 128(4) . .
C69' C68 C69 92(4) . .
C67 C68 C69 112.1(10) . .
C14 C70 C71 112.8(9) . .
C14 C70 H70A 109.0 . .
C71 C70 H70A 109.0 . .
C14 C70 H70B 109.0 . .
C71 C70 H70B 109.0 . .
H70A C70 H70B 107.8 . .
C72 C71 C70 113.8(9) . .
C72 C71 H71A 108.8 . .
C70 C71 H71A 108.8 . .
C72 C71 H71B 108.8 . .
C70 C71 H71B 108.8 . .
H71A C71 H71B 107.7 . .
C73 C72 C71 111.3(11) . .
C73 C72 H72A 109.4 . .
C71 C72 H72A 109.4 . .
C73 C72 H72B 109.4 . .
C71 C72 H72B 109.4 . .
H72A C72 H72B 108.0 . .
C72 C73 C74 113.1(14) . .
C72 C73 H73A 109.0 . .
C74 C73 H73A 109.0 . .
C72 C73 H73B 109.0 . .
C74 C73 H73B 109.0 . .
H73A C73 H73B 107.8 . .
C73 C74 H74A 109.5 . .
C73 C74 H74B 109.5 . .
H74A C74 H74B 109.5 . .
C73 C74 H74C 109.5 . .
H74A C74 H74C 109.5 . .
H74B C74 H74C 109.5 . .
C76 C75 C21 113.6(11) . .
C76 C75 H75A 108.8 . .
C21 C75 H75A 108.8 . .
C76 C75 H75B 108.8 . .
C21 C75 H75B 108.8 . .
H75A C75 H75B 107.7 . .
C77 C76 C75 110.8(15) . .
C77 C76 H76A 109.5 . .
C75 C76 H76A 109.5 . .
C77 C76 H76B 109.5 . .
C75 C76 H76B 109.5 . .
H76A C76 H76B 108.1 . .
C78 C77 C76 110.7(18) . .
C78 C77 C78' 100(4) . .
C76 C77 C78' 99(4) . .
C78 C77 C79' 94(3) . .
C76 C77 C79' 146(3) . .
C78' C77 C79' 53.6(17) . .
C77 C78 C79 113.5(11) . .
C79' C78' C77 73(3) . .
C78' C79' C77 53.7(17) . .
C81 C80 C28 115.1(10) . .
C81 C80 H80A 108.5 . .
C28 C80 H80A 108.5 . .
C81 C80 H80B 108.5 . .
C28 C80 H80B 108.5 . .
H80A C80 H80B 107.5 . .
C80 C81 C82 118.8(14) . .
C80 C81 H81A 107.6 . .
C82 C81 H81A 107.6 . .
C80 C81 H81B 107.6 . .
C82 C81 H81B 107.6 . .
H81A C81 H81B 107.0 . .
C83 C82 C81 117.0(17) . .
C83 C82 H82A 108.0 . .
C81 C82 H82A 108.0 . .
C83 C82 H82B 108.0 . .
C81 C82 H82B 108.0 . .
H82A C82 H82B 107.3 . .
C84 C83 C82 116(2) . .
C84 C83 H83A 108.3 . .
C82 C83 H83A 108.3 . .
C84 C83 H83B 108.3 . .
C82 C83 H83B 108.3 . .
H83A C83 H83B 107.4 . .
C83 C84 H84A 109.5 . .
C83 C84 H84B 109.5 . .
H84A C84 H84B 109.5 . .
C83 C84 H84C 109.5 . .
H84A C84 H84C 109.5 . .
H84B C84 H84C 109.5 . .
O17 C85 C90 119.9(12) . .
O17 C85 C86 120.6(11) . .
C90 C85 C86 119.4(12) . .
C87 C86 C85 119.5(10) . .
C87 C86 C112 124.5(12) . .
C85 C86 C112 115.9(11) . .
C86 C87 C88 122.1(11) . .
C86 C87 H87 119.0 . .
C88 C87 H87 119.0 . .
C89 C88 C87 117.7(10) . .
C89 C88 C91 122.7(10) . .
C87 C88 C91 119.4(11) . .
C88 C89 C90 124.0(10) . .
C88 C89 O18 114.7(11) . .
C90 C89 O18 121.4(11) . .
C89 C90 C85 117.0(11) . .
C89 C90 H90 121.5 . .
C85 C90 H90 121.5 . .
C92 C91 C149 113.8(9) . .
C92 C91 C88 113.9(7) . .
C149 C91 C88 110.8(7) . .
C92 C91 H91 105.9 . .
C149 C91 H91 105.9 . .
C88 C91 H91 105.9 . .
C97 C92 C93 115.5(9) . .
C97 C92 C91 123.3(9) . .
C93 C92 C91 121.0(10) . .
C94 C93 O21 123.3(10) . .
C94 C93 C92 121.5(11) . .
O21 C93 C92 115.2(9) . .
C95 C94 C93 122.0(11) . .
C95 C94 H94 119.0 . .
C93 C94 H94 119.0 . .
C94 C95 O22 125.1(12) . .
C94 C95 C96 123.5(10) . .
O22 C95 C96 111.3(12) . .
C95 C96 C97 112.6(11) . .
C95 C96 C98 124.7(11) . .
C97 C96 C98 122.5(11) . .
C92 C97 C96 124.7(10) . .
C92 C97 H97 117.7 . .
C96 C97 H97 117.7 . .
C96 C98 C99 114.3(10) . .
C96 C98 C154 116.0(11) . .
C99 C98 C154 107.4(10) . .
C96 C98 H98 106.1 . .
C99 C98 H98 106.1 . .
C154 C98 H98 106.1 . .
C104 C99 C100 116.5(10) . .
C104 C99 C98 121.9(10) . .
C100 C99 C98 121.6(10) . .
C101 C100 C99 124.0(11) . .
C101 C100 H100 118.0 . .
C99 C100 H100 118.0 . .
C100 C101 C102 118.1(10) . .
C100 C101 C105 122.5(11) . .
C102 C101 C105 119.4(10) . .
O26 C102 C103 123.3(11) . .
O26 C102 C101 116.6(9) . .
C103 C102 C101 119.2(10) . .
C102 C103 C104 119.8(11) . .
C102 C103 H103 120.1 . .
C104 C103 H103 120.1 . .
C99 C104 C103 122.1(11) . .
C99 C104 O25 119.3(10) . .
C103 C104 O25 118.5(11) . .
C106 C105 C159 113.8(12) . .
C106 C105 C101 110.3(9) . .
C159 C105 C101 110.4(10) . .
C106 C105 H105 107.3 . .
C159 C105 H105 107.3 . .
C101 C105 H105 107.3 . .
C107 C106 C111 112.8(13) . .
C107 C106 C105 122.9(15) . .
C111 C106 C105 124.2(14) . .
C108 C107 C106 126.5(14) . .
C108 C107 H107 116.7 . .
C106 C107 H107 116.7 . .
C107 C108 C109 116.8(13) . .
C107 C108 C112 128.7(14) . .
C109 C108 C112 114.4(15) . .
O30 C109 C110 120.9(16) . .
O30 C109 C108 118.0(14) . .
C110 C109 C108 121.1(14) . .
C111 C110 C109 117.8(14) . .
C111 C110 H110 121.1 . .
C109 C110 H110 121.1 . .
C110 C111 O29 124.9(16) . .
C110 C111 C106 124.9(13) . .
O29 C111 C106 109.9(16) . .
C164 C112 C108 112.3(11) . .
C164 C112 C86 108.8(8) . .
C108 C112 C86 111.6(8) . .
C164 C112 H112 108.0 . .
C108 C112 H112 108.0 . .
C86 C112 H112 108.0 . .
O17 C113 H11D 109.5 . .
O17 C113 H11E 109.5 . .
H11D C113 H11E 109.5 . .
O17 C113 H11C 109.5 . .
H11D C113 H11C 109.5 . .
H11E C113 H11C 109.5 . .
O18 C114 C115 114.8(8) . .
O18 C114 H11A 108.6 . .
C115 C114 H11A 108.6 . .
O18 C114 H11B 108.6 . .
C115 C114 H11B 108.6 . .
H11A C114 H11B 107.5 . .
C120 C115 C116 119.1(9) . .
C120 C115 C114 121.3(9) . .
C116 C115 C114 119.4(10) . .
C115 C116 C117 119.4(10) . .
C115 C116 H116 120.3 . .
C117 C116 H116 120.3 . .
C118 C117 C116 122.7(9) . .
C118 C117 H117 118.6 . .
C116 C117 H117 118.6 . .
C117 C118 C119 116.2(9) . .
C117 C118 C121 121.3(9) . .
C119 C118 C121 122.4(10) . .
C120 C119 C118 121.0(10) . .
C120 C119 H119 119.5 . .
C118 C119 H119 119.5 . .
C115 C120 C119 121.5(9) . .
C115 C120 H120 119.2 . .
C119 C120 H120 119.2 . .
O20 C121 O19 120.7(9) . .
O20 C121 C118 122.2(11) . .
O19 C121 C118 117.1(8) . .
O20 C121 Na1 44.6(4) . 2_567
O19 C121 Na1 108.4(6) . 2_567
C118 C121 Na1 116.6(6) . 2_567
O21 C122 H12A 109.5 . .
O21 C122 H12B 109.5 . .
H12A C122 H12B 109.5 . .
O21 C122 H12C 109.5 . .
H12A C122 H12C 109.5 . .
H12B C122 H12C 109.5 . .
C124 C123 O22 110.5(11) . .
C124 C123 H12D 109.5 . .
O22 C123 H12D 109.5 . .
C124 C123 H12E 109.5 . .
O22 C123 H12E 109.5 . .
H12D C123 H12E 108.1 . .
C129 C124 C125 114.0(15) . .
C129 C124 C123 124.4(16) . .
C125 C124 C123 121.4(15) . .
C126 C125 C124 123.8(15) . .
C126 C125 H125 118.1 . .
C124 C125 H125 118.1 . .
C125 C126 C127 120.6(13) . .
C125 C126 H126 119.7 . .
C127 C126 H126 119.7 . .
C126 C127 C128 118.0(9) . .
C126 C127 C130 120.7(10) . .
C128 C127 C130 121.3(10) . .
C129 C128 C127 113.4(12) . .
C129 C128 H128 123.3 . .
C127 C128 H128 123.3 . .
C124 C129 C128 129.7(15) . .
C124 C129 H129 115.1 . .
C128 C129 H129 115.1 . .
O23 C130 O24 128.3(8) . .
O23 C130 C127 117.3(8) . .
O24 C130 C127 114.1(8) . .
O25 C131 H13A 109.5 . .
O25 C131 H13B 109.5 . .
H13A C131 H13B 109.5 . .
O25 C131 H13C 109.5 . .
H13A C131 H13C 109.5 . .
H13B C131 H13C 109.5 . .
O26 C132 C133 106.9(9) . .
O26 C132 H13D 110.3 . .
C133 C132 H13D 110.3 . .
O26 C132 H13E 110.3 . .
C133 C132 H13E 110.3 . .
H13D C132 H13E 108.6 . .
C138 C133 C134 118.3(12) . .
C138 C133 C132 121.2(13) . .
C134 C133 C132 120.5(12) . .
C133 C134 C135 121.4(12) . .
C133 C134 H134 119.3 . .
C135 C134 H134 119.3 . .
C134 C135 C136 119.7(12) . .
C134 C135 H135 120.2 . .
C136 C135 H135 120.2 . .
C137 C136 C135 118.0(10) . .
C137 C136 C139 123.4(12) . .
C135 C136 C139 118.5(11) . .
C136 C137 C138 120.4(11) . .
C136 C137 H137 119.8 . .
C138 C137 H137 119.8 . .
C133 C138 C137 122.1(12) . .
C133 C138 H138 118.9 . .
C137 C138 H138 118.9 . .
O28 C139 O27 123.4(10) . .
O28 C139 C136 120.2(12) . .
O27 C139 C136 116.4(12) . .
O28 C139 Zn1 71.1(6) . 2_666
O27 C139 Zn1 52.3(5) . 2_666
C136 C139 Zn1 168.7(11) . 2_666
O29 C140 H14H 109.5 . .
O29 C140 H14I 109.5 . .
H14H C140 H14I 109.5 . .
O29 C140 H14C 109.5 . .
H14H C140 H14C 109.5 . .
H14I C140 H14C 109.5 . .
O30 C141 C142 110.5(9) . .
O30 C141 H14F 109.6 . .
C142 C141 H14F 109.6 . .
O30 C141 H14G 109.6 . .
C142 C141 H14G 109.6 . .
H14F C141 H14G 108.1 . .
C143 C142 C147 118.2(9) . .
C143 C142 C141 124.6(11) . .
C147 C142 C141 117.1(11) . .
C142 C143 C144 121.9(10) . .
C142 C143 H143 119.1 . .
C144 C143 H143 119.1 . .
C145 C144 C143 119.6(10) . .
C145 C144 H144 120.2 . .
C143 C144 H144 120.2 . .
C146 C145 C144 118.7(9) . .
C146 C145 C148 117.3(9) . .
C144 C145 C148 123.7(10) . .
C145 C146 C147 121.3(10) . .
C145 C146 H146 119.4 . .
C147 C146 H146 119.4 . .
C142 C147 C146 120.1(10) . .
C142 C147 H147 120.0 . .
C146 C147 H147 120.0 . .
O32 C148 O31 124.1(9) . .
O32 C148 C145 122.0(11) . .
O31 C148 C145 113.9(10) . .
C150 C149 C91 114.0(8) . .
C150 C149 H14D 108.8 . .
C91 C149 H14D 108.8 . .
C150 C149 H14E 108.8 . .
C91 C149 H14E 108.8 . .
H14D C149 H14E 107.6 . .
C151 C150 C149 113.9(11) . .
C151 C150 H15A 108.8 . .
C149 C150 H15A 108.8 . .
C151 C150 H15B 108.8 . .
C149 C150 H15B 108.8 . .
H15A C150 H15B 107.7 . .
C152 C151 C150 109.1(13) . .
C152 C151 H15C 109.9 . .
C150 C151 H15C 109.9 . .
C152 C151 H15D 109.9 . .
C150 C151 H15D 109.9 . .
H15C C151 H15D 108.3 . .
C151 C152 C153 94.8(8) . .
C151 C152 H15E 112.8 . .
C153 C152 H15E 112.8 . .
C151 C152 H15F 112.8 . .
C153 C152 H15F 112.8 . .
H15E C152 H15F 110.2 . .
C152 C153 H15K 109.5 . .
C152 C153 H15L 109.5 . .
H15K C153 H15L 109.5 . .
C152 C153 H15M 109.5 . .
H15K C153 H15M 109.5 . .
H15L C153 H15M 109.5 . .
C155 C154 C98 112.9(15) . .
C155 C154 H15G 109.0 . .
C98 C154 H15G 109.0 . .
C155 C154 H15H 109.0 . .
C98 C154 H15H 109.0 . .
H15G C154 H15H 107.8 . .
C154 C155 C256 92.6(9) . .
C154 C155 C156 110.0(12) . .
C256 C155 C156 45(2) . .
C156 C157 C158 144(4) . .
C156 C257 C357 133(10) . .
C160 C159 C105 114.6(11) . .
C161 C160 C159 112.9(10) . .
C161 C160 H16A 109.0 . .
C159 C160 H16A 109.0 . .
C161 C160 H16B 109.0 . .
C159 C160 H16B 109.0 . .
H16A C160 H16B 107.8 . .
C162 C161 C160 109.2(19) . .
C162 C161 C163 50.5(15) . .
C160 C161 C163 100.7(11) . .
C162 C161 H16C 109.8 . .
C160 C161 H16C 109.8 . .
C163 C161 H16C 66.6 . .
C162 C161 H16D 109.8 . .
C160 C161 H16D 109.8 . .
C163 C161 H16D 148.6 . .
H16C C161 H16D 108.3 . .
C263 C162 C163 105(4) . .
C263 C162 C161 100(2) . .
C163 C162 C161 79(3) . .
C162 C163 C161 50.7(15) . .
C165 C164 C112 111.8(11) . .
C165 C164 H16E 109.3 . .
C112 C164 H16E 109.3 . .
C165 C164 H16F 109.3 . .
C112 C164 H16F 109.3 . .
H16E C164 H16F 107.9 . .
C266 C165 C166 41.7(17) . .
C266 C165 C164 118.2(19) . .
C166 C165 C164 130.8(15) . .
C266 C166 C165 61(2) . .
C266 C166 C167 121(5) . .
C165 C166 C167 113.3(11) . .
C266 C166 C267 91(4) . .
C165 C166 C267 121(2) . .
C167 C166 C267 37(3) . .
C166 C266 C165 77(3) . .
C166 C266 C267 57(3) . .
C165 C266 C267 111(2) . .
C267 C167 C268 115(4) . .
C267 C167 C168 137(8) . .
C268 C167 C168 99(7) . .
C267 C167 C166 77(3) . .
C268 C167 C166 116(4) . .
C168 C167 C166 112.3(11) . .
C167 C267 C166 66(2) . .
C167 C267 C266 93(2) . .
C166 C267 C266 31.9(17) . .
C1 O1 C29 119.1(7) . .
C5 O2 C30 117.3(9) . .
C37 O3 Zn2 127.1(6) . 2_567
C37 O3 Na4 113.9(7) . 2_566
Zn2 O3 Na4 94.6(3) 2_567 2_566
C37 O4 Na2 126.1(7) . .
C37 O4 Na1 126.9(7) . 2_567
Na2 O4 Na1 91.0(3) . 2_567
C9 O5 C38 122.0(11) . .
C11 O6 C39 117.7(8) . .
C46 O7 Zn1 117.9(6) . .
C46 O7 Na2 117.1(7) . .
Zn1 O7 Na2 86.8(2) . .
C46 O8 Na3 145.9(7) . .
C46 O8 Na1 120.3(7) . 2_567
Na3 O8 Na1 93.8(3) . 2_567
C47 O9 C16 118.4(8) . .
C48 O10 C18 116.4(10) . .
C55 O11 Na1 160.9(7) . .
C55 O12 Zn2 122.3(7) . .
C23 O13 C56 116.1(10) . .
C25 O14 C57 118.5(9) . .
C64 O15 Na1 127.2(6) . .
C64 O15 Na3 115.0(6) . 1_455
Na1 O15 Na3 114.5(3) . 1_455
C64 O15 Na3 86.1(6) . 2_567
Na1 O15 Na3 83.1(2) . 2_567
Na3 O15 Na3 82.4(2) 1_455 2_567
C64 O16 Zn1 134.4(6) . 1_455
C64 O16 Na3 104.7(6) . 2_567
Zn1 O16 Na3 99.9(3) 1_455 2_567
C85 O17 C113 118.8(11) . .
C114 O18 C89 117.2(9) . .
C121 O19 Zn1 118.0(5) . .
C121 O19 Na3 113.3(6) . 2_667
Zn1 O19 Na3 98.0(3) . 2_667
C121 O20 Na2 140.7(6) . .
C121 O20 Na1 114.2(5) . 2_567
Na2 O20 Na1 91.8(2) . 2_567
C93 O21 C122 117.4(7) . .
C95 O22 C123 117.8(10) . .
C130 O23 Na4 138.2(8) . .
C130 O24 Zn2 107.4(6) . 1_554
C104 O25 C131 121.6(9) . .
C102 O26 C132 114.9(9) . .
C139 O27 Zn1 97.5(7) . 2_666
C139 O28 Na2 161.6(8) . 2_666
C139 O28 Zn1 80.3(7) . 2_666
Na2 O28 Zn1 89.1(2) 2_666 2_666
C140 O29 C111 114.8(13) . .
C109 O30 C141 121.0(11) . .
C148 O31 Zn2 116.3(6) . 2_567
C148 O32 Na4 135.0(8) . 2_566
C148 O32 Na2 125.8(7) . .
Na4 O32 Na2 92.3(3) 2_566 .
C169 N1 C170 172(3) . .
C256 C156 C257 99(7) . .
C256 C156 C157 99(3) . .
C257 C156 C157 105(6) . .
C256 C156 C155 67.4(12) . .
C257 C156 C155 143(6) . .
C157 C156 C155 110.7(14) . .
C156 C256 C155 67.5(14) . .
Na2 O2W Na4 86.8(4) 2_566 .

loop_
_geom_bond_atom_site_label_1
_geom_bond_atom_site_label_2
_geom_bond_distance
_geom_bond_site_symmetry_2
Zn1 O19 1.958(7) .
Zn1 O7 1.968(5) .
Zn1 O16 1.996(6) 1_655
Zn1 O27 2.010(6) 2_666
Zn1 O28 2.419(7) 2_666
Zn1 C139 2.520(10) 2_666
Zn1 Na2 3.287(4) .
Zn1 Na3 3.361(4) 2_667
Zn2 O31 1.938(6) 2_567
Zn2 O3 1.940(8) 2_567
Zn2 O12 1.958(6) .
Zn2 O24 1.993(8) 1_556
Zn2 Na4 3.411(6) 1_556
Na1 O11 2.230(10) .
Na1 O20 2.376(6) 2_567
Na1 O4 2.406(8) 2_567
Na1 O15 2.419(7) .
Na1 O8 2.469(8) 2_567
Na1 C121 3.086(9) 2_567
Na1 Na2 3.410(5) 2_567
Na1 Na3 3.451(6) 2_567
Na1 Na3 4.188(5) 1_455
Na2 O28 2.262(8) 2_666
Na2 O32 2.337(9) .
Na2 O20 2.373(7) .
Na2 O4 2.375(7) .
Na2 O2W 2.396(9) 2_566
Na2 O7 2.747(8) .
Na2 Na4 3.345(7) 2_566
Na2 Na1 3.410(5) 2_567
Na3 O1W 2.228(18) .
Na3 O8 2.254(8) .
Na3 O16 2.382(7) 2_567
Na3 O19 2.474(7) 2_667
Na3 O15 2.560(8) 1_655
Na3 O15 2.768(7) 2_567
Na3 C64 2.974(12) 2_567
Na3 Zn1 3.361(4) 2_667
Na3 Na1 3.451(6) 2_567
Na3 Na3 3.512(6) 2_667
Na3 Na1 4.188(5) 1_655
Na4 O23 2.106(11) .
Na4 O32 2.300(8) 2_566
Na4 O2W 2.473(13) .
Na4 O3 2.655(10) 2_566
Na4 Na2 3.345(7) 2_566
Na4 Zn2 3.411(6) 1_554
C1 O1 1.360(10) .
C1 C2 1.377(12) .
C1 C6 1.404(11) .
C2 C3 1.407(11) .
C2 C28 1.529(11) .
C3 C4 1.392(11) .
C3 H3 0.9300 .
C4 C5 1.347(12) .
C4 C7 1.512(12) .
C5 O2 1.388(9) .
C5 C6 1.423(12) .
C6 H6 0.9300 .
C7 C65 1.505(8) .
C7 C8 1.539(13) .
C7 H7 0.9800 .
C8 C13 1.307(11) .
C8 C9 1.371(12) .
C9 O5 1.386(11) .
C9 C10 1.401(14) .
C10 C11 1.368(13) .
C10 H10 0.9300 .
C11 O6 1.360(11) .
C11 C12 1.396(12) .
C12 C13 1.459(12) .
C12 C14 1.529(12) .
C13 H13 0.9300 .
C14 C70 1.519(12) .
C14 C15 1.521(11) .
C14 H14 0.9800 .
C15 C20 1.379(11) .
C15 C16 1.389(12) .
C16 C17 1.363(11) .
C16 O9 1.398(10) .
C17 C18 1.366(11) .
C17 H17 0.9300 .
C18 C19 1.371(12) .
C18 O10 1.381(10) .
C19 C20 1.399(12) .
C19 C21 1.550(12) .
C20 H20 0.9300 .
C21 C75 1.512(9) .
C21 C22 1.518(14) .
C21 H21 0.9800 .
C22 C23 1.411(13) .
C22 C27 1.440(13) .
C23 O13 1.384(12) .
C23 C24 1.409(14) .
C24 C25 1.324(13) .
C24 H24 0.9300 .
C25 O14 1.354(13) .
C25 C26 1.418(13) .
C26 C27 1.329(13) .
C26 C28 1.504(13) .
C27 H27 0.9300 .
C28 C80 1.543(13) .
C28 H28 0.9800 .
C29 O1 1.487(12) .
C29 H29A 0.9600 .
C29 H29B 0.9600 .
C29 H29C 0.9600 .
C30 O2 1.438(14) .
C30 C31 1.603(16) .
C30 H30A 0.9700 .
C30 H30B 0.9700 .
C31 C32 1.35(2) .
C31 C36 1.363(19) .
C32 C33 1.365(17) .
C32 H32 0.9300 .
C33 C34 1.418(16) .
C33 H33 0.9300 .
C34 C35 1.292(15) .
C34 C37 1.515(14) .
C35 C36 1.476(14) .
C35 H35 0.9300 .
C36 H36 0.9300 .
C37 O4 1.166(12) .
C37 O3 1.343(12) .
C38 O5 1.424(15) .
C38 H38A 0.9600 .
C38 H38B 0.9600 .
C38 H38C 0.9600 .
C39 O6 1.459(9) .
C39 C40 1.499(12) .
C39 H39A 0.9700 .
C39 H39B 0.9700 .
C40 C41 1.386(11) .
C40 C45 1.418(11) .
C41 C42 1.385(11) .
C41 H41 0.9300 .
C42 C43 1.383(10) .
C42 H42 0.9300 .
C43 C44 1.384(11) .
C43 C46 1.503(12) .
C44 C45 1.381(11) .
C44 H44 0.9300 .
C45 H45 0.9300 .
C46 O8 1.242(10) .
C46 O7 1.263(9) .
C47 O9 1.369(12) .
C47 H47A 0.9600 .
C47 H47B 0.9600 .
C47 H47C 0.9600 .
C48 O10 1.345(15) .
C48 C49 1.516(18) .
C48 H48A 0.9700 .
C48 H48B 0.9700 .
C49 C54 1.287(17) .
C49 C50 1.395(19) .
C50 C51 1.375(16) .
C50 H50 0.9300 .
C51 C52 1.391(13) .
C51 H51 0.9300 .
C52 C53 1.305(12) .
C52 C55 1.491(13) .
C53 C54 1.406(15) .
C53 H53 0.9300 .
C54 H54 0.9300 .
C55 O11 1.205(11) .
C55 O12 1.291(11) .
C56 O13 1.486(13) .
C56 H56A 0.9600 .
C56 H56B 0.9600 .
C56 H56C 0.9600 .
C57 O14 1.455(10) .
C57 C58 1.469(12) .
C57 H57A 0.9700 .
C57 H57B 0.9700 .
C58 C63 1.374(12) .
C58 C59 1.390(12) .
C59 C60 1.376(12) .
C59 H59 0.9300 .
C60 C61 1.388(11) .
C60 H60 0.9300 .
C61 C62 1.360(11) .
C61 C64 1.435(12) .
C62 C63 1.384(13) .
C62 H62 0.9300 .
C63 H63 0.9300 .
C64 O16 1.276(10) .
C64 O15 1.291(10) .
C64 Na3 2.974(12) 2_567
C65 C66 1.506(9) .
C65 H65A 0.9700 .
C65 H65B 0.9700 .
C66 C67 1.494(9) .
C66 H66A 0.9700 .
C66 H66B 0.9700 .
C67 C68 1.507(10) .
C67 H67A 0.9700 .
C67 H67B 0.9700 .
C68 C69' 1.39(9) .
C68 C69 1.507(10) .
C70 C71 1.555(13) .
C70 H70A 0.9700 .
C70 H70B 0.9700 .
C71 C72 1.540(15) .
C71 H71A 0.9700 .
C71 H71B 0.9700 .
C72 C73 1.450(16) .
C72 H72A 0.9700 .
C72 H72B 0.9700 .
C73 C74 1.561(19) .
C73 H73A 0.9700 .
C73 H73B 0.9700 .
C74 H74A 0.9600 .
C74 H74B 0.9600 .
C74 H74C 0.9600 .
C75 C76 1.506(9) .
C75 H75A 0.9700 .
C75 H75B 0.9700 .
C76 C77 1.497(10) .
C76 H76A 0.9700 .
C76 H76B 0.9700 .
C77 C78 1.491(10) .
C77 C78' 1.501(11) .
C77 C79' 1.78(7) .
C78 C79 1.502(10) .
C78' C79' 1.498(11) .
C80 C81 1.481(14) .
C80 H80A 0.9700 .
C80 H80B 0.9700 .
C81 C82 1.484(16) .
C81 H81A 0.9700 .
C81 H81B 0.9700 .
C82 C83 1.47(2) .
C82 H82A 0.9700 .
C82 H82B 0.9700 .
C83 C84 1.46(2) .
C83 H83A 0.9700 .
C83 H83B 0.9700 .
C84 H84A 0.9600 .
C84 H84B 0.9600 .
C84 H84C 0.9600 .
C85 O17 1.365(13) .
C85 C90 1.409(13) .
C85 C86 1.439(15) .
C86 C87 1.349(13) .
C86 C112 1.556(13) .
C87 C88 1.405(12) .
C87 H87 0.9300 .
C88 C89 1.359(14) .
C88 C91 1.567(13) .
C89 C90 1.401(13) .
C89 O18 1.420(11) .
C90 H90 0.9300 .
C91 C92 1.513(12) .
C91 C149 1.513(8) .
C91 H91 0.9800 .
C92 C97 1.350(13) .
C92 C93 1.407(12) .
C93 C94 1.361(13) .
C93 O21 1.398(11) .
C94 C95 1.302(13) .
C94 H94 0.9300 .
C95 O22 1.369(11) .
C95 C96 1.397(14) .
C96 C97 1.478(13) .
C96 C98 1.491(14) .
C97 H97 0.9300 .
C98 C99 1.501(13) .
C98 C154 1.527(13) .
C98 H98 0.9800 .
C99 C104 1.362(13) .
C99 C100 1.406(13) .
C100 C101 1.369(13) .
C100 H100 0.9300 .
C101 C102 1.410(14) .
C101 C105 1.564(14) .
C102 O26 1.370(11) .
C102 C103 1.396(13) .
C103 C104 1.406(14) .
C103 H103 0.9300 .
C104 O25 1.408(12) .
C105 C106 1.489(16) .
C105 C159 1.508(9) .
C105 H105 0.9800 .
C106 C107 1.384(15) .
C106 C111 1.436(18) .
C107 C108 1.340(16) .
C107 H107 0.9300 .
C108 C109 1.422(17) .
C108 C112 1.516(16) .
C109 O30 1.378(14) .
C109 C110 1.393(16) .
C110 C111 1.336(17) .
C110 H110 0.9300 .
C111 O29 1.433(14) .
C112 C164 1.508(9) .
C112 H112 0.9800 .
C113 O17 1.454(18) .
C113 H11D 0.9600 .
C113 H11E 0.9600 .
C113 H11C 0.9600 .
C114 O18 1.416(11) .
C114 C115 1.513(13) .
C114 H11A 0.9700 .
C114 H11B 0.9700 .
C115 C120 1.347(12) .
C115 C116 1.382(11) .
C116 C117 1.391(11) .
C116 H116 0.9300 .
C117 C118 1.354(12) .
C117 H117 0.9300 .
C118 C119 1.415(11) .
C118 C121 1.459(12) .
C119 C120 1.366(12) .
C119 H119 0.9300 .
C120 H120 0.9300 .
C121 O20 1.223(9) .
C121 O19 1.303(11) .
C121 Na1 3.086(9) 2_567
C122 O21 1.421(9) .
C122 H12A 0.9600 .
C122 H12B 0.9600 .
C122 H12C 0.9600 .
C123 C124 1.442(16) .
C123 O22 1.447(12) .
C123 H12D 0.9700 .
C123 H12E 0.9700 .
C124 C129 1.299(16) .
C124 C125 1.391(18) .
C125 C126 1.320(14) .
C125 H125 0.9300 .
C126 C127 1.423(14) .
C126 H126 0.9300 .
C127 C128 1.427(14) .
C127 C130 1.529(8) .
C128 C129 1.409(15) .
C128 H128 0.9300 .
C129 H129 0.9300 .
C130 O23 1.383(8) .
C130 O24 1.383(8) .
C131 O25 1.429(12) .
C131 H13A 0.9600 .
C131 H13B 0.9600 .
C131 H13C 0.9600 .
C132 O26 1.436(12) .
C132 C133 1.536(14) .
C132 H13D 0.9700 .
C132 H13E 0.9700 .
C133 C138 1.317(14) .
C133 C134 1.345(16) .
C134 C135 1.378(14) .
C134 H134 0.9300 .
C135 C136 1.386(14) .
C135 H135 0.9300 .
C136 C137 1.330(13) .
C136 C139 1.524(13) .
C137 C138 1.391(14) .
C137 H137 0.9300 .
C138 H138 0.9300 .
C139 O28 1.224(13) .
C139 O27 1.279(12) .
C139 Zn1 2.520(10) 2_666
C140 O29 1.389(15) .
C140 H14H 0.9600 .
C140 H14I 0.9600 .
C140 H14C 0.9600 .
C141 O30 1.448(13) .
C141 C142 1.499(13) .
C141 H14F 0.9700 .
C141 H14G 0.9700 .
C142 C143 1.338(12) .
C142 C147 1.393(14) .
C143 C144 1.395(11) .
C143 H143 0.9300 .
C144 C145 1.393(12) .
C144 H144 0.9300 .
C145 C146 1.337(11) .
C145 C148 1.524(12) .
C146 C147 1.401(13) .
C146 H146 0.9300 .
C147 H147 0.9300 .
C148 O32 1.198(11) .
C148 O31 1.310(11) .
C149 C150 1.509(9) .
C149 H14D 0.9700 .
C149 H14E 0.9700 .
C150 C151 1.505(9) .
C150 H15A 0.9700 .
C150 H15B 0.9700 .
C151 C152 1.489(10) .
C151 H15C 0.9700 .
C151 H15D 0.9700 .
C152 C153 1.497(10) .
C152 H15E 0.9700 .
C152 H15F 0.9700 .
C153 H15K 0.9600 .
C153 H15L 0.9600 .
C153 H15M 0.9600 .
C154 C155 1.514(16) .
C154 H15G 0.9700 .
C154 H15H 0.9700 .
C155 C256 1.534(10) .
C155 C156 1.535(17) .
C157 C156 1.50(2) .
C157 C158 1.510(19) .
C257 C156 1.501(11) .
C257 C357 1.79(13) .
C159 C160 1.506(9) .
C160 C161 1.505(10) .
C160 H16A 0.9700 .
C160 H16B 0.9700 .
C161 C162 1.502(10) .
C161 C163 1.90(6) .
C161 H16C 0.9700 .
C161 H16D 0.9700 .
C162 C263 1.37(5) .
C162 C163 1.497(11) .
C164 C165 1.497(9) .
C164 H16E 0.9700 .
C164 H16F 0.9700 .
C165 C266 1.33(4) .
C165 C166 1.481(10) .
C166 C266 1.01(4) .
C166 C167 1.507(10) .
C166 C267 1.60(4) .
C266 C267 1.91(4) .
C167 C267 1.00(7) .
C167 C268 1.43(6) .
C167 C168 1.502(11) .
O3 Zn2 1.940(8) 2_567
O3 Na4 2.655(10) 2_566
O4 Na1 2.406(8) 2_567
O8 Na1 2.469(8) 2_567
O15 Na3 2.560(8) 1_455
O15 Na3 2.768(7) 2_567
O16 Zn1 1.996(6) 1_455
O16 Na3 2.382(7) 2_567
O19 Na3 2.474(7) 2_667
O20 Na1 2.376(6) 2_567
O24 Zn2 1.993(8) 1_554
O27 Zn1 2.010(6) 2_666
O28 Na2 2.262(8) 2_666
O28 Zn1 2.419(7) 2_666
O31 Zn2 1.938(6) 2_567
O32 Na4 2.300(8) 2_566
N1 C169 1.35(3) .
N1 C170 1.40(2) .
C156 C256 1.18(5) .
O2W Na2 2.396(9) 2_566

loop_
_geom_hbond_atom_site_label_D
_geom_hbond_atom_site_label_H
_geom_hbond_atom_site_label_A
_geom_hbond_distance_DH
_geom_hbond_distance_HA
_geom_hbond_distance_DA
_geom_hbond_angle_DHA
_geom_hbond_site_symmetry_A
C47 H47A O1W 0.96 2.39 3.13(2) 133.9 .
C57 H57A O3W 0.97 2.64 3.29(2) 124.9 2_567
C122 H12B O31 0.96 2.65 3.558(12) 157.7 .

loop_
_geom_torsion_atom_site_label_1
_geom_torsion_atom_site_label_2
_geom_torsion_atom_site_label_3
_geom_torsion_atom_site_label_4
_geom_torsion
_geom_torsion_site_symmetry_1
_geom_torsion_site_symmetry_4
O19 Zn1 Na2 O28 96.3(3) . 2_666
O7 Zn1 Na2 O28 -120.5(4) . 2_666
O16 Zn1 Na2 O28 -174.7(4) 1_655 2_666
O27 Zn1 Na2 O28 -13.4(3) 2_666 2_666
C139 Zn1 Na2 O28 -7.6(4) 2_666 2_666
Na3 Zn1 Na2 O28 134.8(3) 2_667 2_666
O19 Zn1 Na2 O32 35.0(4) . .
O7 Zn1 Na2 O32 178.1(5) . .
O16 Zn1 Na2 O32 123.9(5) 1_655 .
O27 Zn1 Na2 O32 -74.8(4) 2_666 .
O28 Zn1 Na2 O32 -61.4(5) 2_666 .
C139 Zn1 Na2 O32 -68.9(5) 2_666 .
Na3 Zn1 Na2 O32 73.5(4) 2_667 .
O19 Zn1 Na2 O20 -15.0(2) . .
O7 Zn1 Na2 O20 128.1(3) . .
O16 Zn1 Na2 O20 73.9(4) 1_655 .
O27 Zn1 Na2 O20 -124.8(2) 2_666 .
O28 Zn1 Na2 O20 -111.4(3) 2_666 .
C139 Zn1 Na2 O20 -118.9(3) 2_666 .
Na3 Zn1 Na2 O20 23.46(18) 2_667 .
O19 Zn1 Na2 O4 -93.4(3) . .
O7 Zn1 Na2 O4 49.8(3) . .
O16 Zn1 Na2 O4 -4.5(4) 1_655 .
O27 Zn1 Na2 O4 156.9(3) 2_666 .
O28 Zn1 Na2 O4 170.3(4) 2_666 .
C139 Zn1 Na2 O4 162.7(3) 2_666 .
Na3 Zn1 Na2 O4 -54.9(2) 2_667 .
O19 Zn1 Na2 O2W 167.4(4) . 2_566
O7 Zn1 Na2 O2W -49.4(4) . 2_566
O16 Zn1 Na2 O2W -103.7(5) 1_655 2_566
O27 Zn1 Na2 O2W 57.7(4) 2_666 2_566
O28 Zn1 Na2 O2W 71.1(5) 2_666 2_566
C139 Zn1 Na2 O2W 63.5(5) 2_666 2_566
Na3 Zn1 Na2 O2W -154.1(4) 2_667 2_566
O19 Zn1 Na2 O7 -143.2(3) . .
O16 Zn1 Na2 O7 -54.2(4) 1_655 .
O27 Zn1 Na2 O7 107.1(3) 2_666 .
O28 Zn1 Na2 O7 120.5(4) 2_666 .
C139 Zn1 Na2 O7 112.9(3) 2_666 .
Na3 Zn1 Na2 O7 -104.7(2) 2_667 .
O19 Zn1 Na2 Na4 154.2(8) . 2_566
O7 Zn1 Na2 Na4 -62.6(9) . 2_566
O16 Zn1 Na2 Na4 -116.9(9) 1_655 2_566
O27 Zn1 Na2 Na4 44.5(9) 2_666 2_566
O28 Zn1 Na2 Na4 57.9(9) 2_666 2_566
C139 Zn1 Na2 Na4 50.3(9) 2_666 2_566
Na3 Zn1 Na2 Na4 -167.3(8) 2_667 2_566
O19 Zn1 Na2 Na1 -61.36(18) . 2_567
O7 Zn1 Na2 Na1 81.8(2) . 2_567
O16 Zn1 Na2 Na1 27.6(4) 1_655 2_567
O27 Zn1 Na2 Na1 -171.1(2) 2_666 2_567
O28 Zn1 Na2 Na1 -157.7(3) 2_666 2_567
C139 Zn1 Na2 Na1 -165.3(3) 2_666 2_567
Na3 Zn1 Na2 Na1 -22.86(12) 2_667 2_567
O1 C1 C2 C3 -178.8(9) . .
C6 C1 C2 C3 0.8(15) . .
O1 C1 C2 C28 2.4(15) . .
C6 C1 C2 C28 -178.0(9) . .
C1 C2 C3 C4 -3.5(15) . .
C28 C2 C3 C4 175.2(9) . .
C2 C3 C4 C5 3.6(15) . .
C2 C3 C4 C7 -177.6(9) . .
C3 C4 C5 O2 177.5(8) . .
C7 C4 C5 O2 -1.3(15) . .
C3 C4 C5 C6 -1.0(16) . .
C7 C4 C5 C6 -179.9(9) . .
O1 C1 C6 C5 -178.9(10) . .
C2 C1 C6 C5 1.5(15) . .
C4 C5 C6 C1 -1.4(16) . .
O2 C5 C6 C1 -179.9(9) . .
C5 C4 C7 C65 -151.3(10) . .
C3 C4 C7 C65 29.9(14) . .
C5 C4 C7 C8 79.0(12) . .
C3 C4 C7 C8 -99.8(10) . .
C65 C7 C8 C13 -104.8(11) . .
C4 C7 C8 C13 25.8(12) . .
C65 C7 C8 C9 81.2(11) . .
C4 C7 C8 C9 -148.3(9) . .
C13 C8 C9 O5 -179.3(9) . .
C7 C8 C9 O5 -5.0(13) . .
C13 C8 C9 C10 5.2(15) . .
C7 C8 C9 C10 179.4(9) . .
C8 C9 C10 C11 -3.7(15) . .
O5 C9 C10 C11 -179.0(9) . .
C9 C10 C11 O6 -177.2(9) . .
C9 C10 C11 C12 1.6(14) . .
O6 C11 C12 C13 178.0(7) . .
C10 C11 C12 C13 -1.0(13) . .
O6 C11 C12 C14 -0.7(12) . .
C10 C11 C12 C14 -179.6(9) . .
C9 C8 C13 C12 -4.6(14) . .
C7 C8 C13 C12 -178.6(8) . .
C11 C12 C13 C8 2.6(13) . .
C14 C12 C13 C8 -178.9(8) . .
C11 C12 C14 C70 -81.6(9) . .
C13 C12 C14 C70 100.0(10) . .
C11 C12 C14 C15 149.1(8) . .
C13 C12 C14 C15 -29.4(11) . .
C70 C14 C15 C20 -15.3(14) . .
C12 C14 C15 C20 111.4(10) . .
C70 C14 C15 C16 163.2(9) . .
C12 C14 C15 C16 -70.1(10) . .
C20 C15 C16 C17 1.3(14) . .
C14 C15 C16 C17 -177.4(9) . .
C20 C15 C16 O9 179.9(8) . .
C14 C15 C16 O9 1.3(13) . .
C15 C16 C17 C18 0.0(15) . .
O9 C16 C17 C18 -178.5(8) . .
C16 C17 C18 C19 -0.5(15) . .
C16 C17 C18 O10 177.2(9) . .
C17 C18 C19 C20 -0.3(15) . .
O10 C18 C19 C20 -178.1(8) . .
C17 C18 C19 C21 -177.5(9) . .
O10 C18 C19 C21 4.6(14) . .
C16 C15 C20 C19 -2.1(14) . .
C14 C15 C20 C19 176.5(9) . .
C18 C19 C20 C15 1.6(15) . .
C21 C19 C20 C15 178.8(9) . .
C18 C19 C21 C75 -161.2(10) . .
C20 C19 C21 C75 21.7(15) . .
C18 C19 C21 C22 71.6(12) . .
C20 C19 C21 C22 -105.5(12) . .
C75 C21 C22 C23 86.5(12) . .
C19 C21 C22 C23 -144.8(10) . .
C75 C21 C22 C27 -95.6(11) . .
C19 C21 C22 C27 33.2(14) . .
C27 C22 C23 O13 -177.6(9) . .
C21 C22 C23 O13 0.6(14) . .
C27 C22 C23 C24 2.4(14) . .
C21 C22 C23 C24 -179.5(10) . .
O13 C23 C24 C25 -180.0(10) . .
C22 C23 C24 C25 0.1(17) . .
C23 C24 C25 O14 174.4(9) . .
C23 C24 C25 C26 -3.0(16) . .
C24 C25 C26 C27 3.2(14) . .
O14 C25 C26 C27 -174.4(8) . .
C24 C25 C26 C28 -177.4(9) . .
O14 C25 C26 C28 5.1(12) . .
C25 C26 C27 C22 -0.5(15) . .
C28 C26 C27 C22 -179.9(9) . .
C23 C22 C27 C26 -2.2(15) . .
C21 C22 C27 C26 179.7(9) . .
C27 C26 C28 C2 -36.4(13) . .
C25 C26 C28 C2 144.3(8) . .
C27 C26 C28 C80 92.6(10) . .
C25 C26 C28 C80 -86.8(10) . .
C1 C2 C28 C26 -71.1(12) . .
C3 C2 C28 C26 110.2(11) . .
C1 C2 C28 C80 161.4(10) . .
C3 C2 C28 C80 -17.3(15) . .
O2 C30 C31 C32 130.9(16) . .
O2 C30 C31 C36 -60.4(16) . .
C36 C31 C32 C33 -1(3) . .
C30 C31 C32 C33 167.0(14) . .
C31 C32 C33 C34 -6(3) . .
C32 C33 C34 C35 4(2) . .
C32 C33 C34 C37 -172.8(13) . .
C33 C34 C35 C36 5(2) . .
C37 C34 C35 C36 -178.8(11) . .
C32 C31 C36 C35 9(2) . .
C30 C31 C36 C35 -159.8(12) . .
C34 C35 C36 C31 -11(2) . .
C35 C34 C37 O4 -27.1(17) . .
C33 C34 C37 O4 149.3(14) . .
C35 C34 C37 O3 160.3(12) . .
C33 C34 C37 O3 -23.3(16) . .
O6 C39 C40 C41 12.9(13) . .
O6 C39 C40 C45 -165.4(8) . .
C45 C40 C41 C42 -7.6(14) . .
C39 C40 C41 C42 174.1(9) . .
C40 C41 C42 C43 5.9(14) . .
C41 C42 C43 C44 -2.5(14) . .
C41 C42 C43 C46 -175.6(9) . .
C42 C43 C44 C45 1.0(14) . .
C46 C43 C44 C45 174.2(9) . .
C43 C44 C45 C40 -2.9(15) . .
C41 C40 C45 C44 6.1(14) . .
C39 C40 C45 C44 -175.4(9) . .
C42 C43 C46 O8 2.6(14) . .
C44 C43 C46 O8 -170.3(9) . .
C42 C43 C46 O7 179.9(9) . .
C44 C43 C46 O7 7.1(14) . .
O10 C48 C49 C54 -123.3(17) . .
O10 C48 C49 C50 57(2) . .
C54 C49 C50 C51 1(3) . .
C48 C49 C50 C51 -179.3(15) . .
C49 C50 C51 C52 -4(3) . .
C50 C51 C52 C53 3(2) . .
C50 C51 C52 C55 -175.8(13) . .
C51 C52 C53 C54 1.6(18) . .
C55 C52 C53 C54 -179.4(10) . .
C50 C49 C54 C53 4(2) . .
C48 C49 C54 C53 -176.0(12) . .
C52 C53 C54 C49 -6(2) . .
C53 C52 C55 O11 -28.8(16) . .
C51 C52 C55 O11 150.1(12) . .
C53 C52 C55 O12 152.3(11) . .
C51 C52 C55 O12 -28.8(14) . .
O14 C57 C58 C63 -161.2(9) . .
O14 C57 C58 C59 26.3(14) . .
C63 C58 C59 C60 1.7(15) . .
C57 C58 C59 C60 174.4(9) . .
C58 C59 C60 C61 -2.4(15) . .
C59 C60 C61 C62 3.8(14) . .
C59 C60 C61 C64 -175.8(9) . .
C60 C61 C62 C63 -4.6(14) . .
C64 C61 C62 C63 175.0(9) . .
C59 C58 C63 C62 -2.6(16) . .
C57 C58 C63 C62 -175.4(10) . .
C61 C62 C63 C58 4.3(17) . .
C62 C61 C64 O16 -173.2(9) . .
C60 C61 C64 O16 6.4(14) . .
C62 C61 C64 O15 7.4(14) . .
C60 C61 C64 O15 -173.1(8) . .
C62 C61 C64 Na3 177(4) . 2_567
C60 C61 C64 Na3 -3(5) . 2_567
C4 C7 C65 C66 63.6(13) . .
C8 C7 C65 C66 -166.5(10) . .
C7 C65 C66 C67 68.1(19) . .
C65 C66 C67 C68 172.0(17) . .
C66 C67 C68 C69' 80(5) . .
C66 C67 C68 C69 -170(3) . .
C15 C14 C70 C71 -67.4(10) . .
C12 C14 C70 C71 164.7(7) . .
C14 C70 C71 C72 176.7(8) . .
C70 C71 C72 C73 173.2(10) . .
C71 C72 C73 C74 173.2(12) . .
C22 C21 C75 C76 -162.9(10) . .
C19 C21 C75 C76 69.7(13) . .
C21 C75 C76 C77 169.9(13) . .
C75 C76 C77 C78 -163.4(17) . .
C75 C76 C77 C78' -59(4) . .
C75 C76 C77 C79' -28(6) . .
C76 C77 C78 C79 173(2) . .
C78' C77 C78 C79 70(4) . .
C79' C77 C78 C79 16(4) . .
C78 C77 C78' C79' -88(4) . .
C76 C77 C78' C79' 159(4) . .
C78 C77 C79' C78' 99(5) . .
C76 C77 C79' C78' -39(8) . .
C26 C28 C80 C81 166.0(8) . .
C2 C28 C80 C81 -66.9(12) . .
C28 C80 C81 C82 162.5(10) . .
C80 C81 C82 C83 175.5(13) . .
C81 C82 C83 C84 175.4(16) . .
O17 C85 C86 C87 -179.7(9) . .
C90 C85 C86 C87 -3.6(15) . .
O17 C85 C86 C112 1.1(15) . .
C90 C85 C86 C112 177.1(8) . .
C85 C86 C87 C88 4.8(15) . .
C112 C86 C87 C88 -176.1(9) . .
C86 C87 C88 C89 -0.9(14) . .
C86 C87 C88 C91 173.7(8) . .
C87 C88 C89 C90 -4.5(14) . .
C91 C88 C89 C90 -178.8(8) . .
C87 C88 C89 O18 175.0(7) . .
C91 C88 C89 O18 0.6(13) . .
C88 C89 C90 C85 5.4(14) . .
O18 C89 C90 C85 -174.0(8) . .
O17 C85 C90 C89 174.8(9) . .
C86 C85 C90 C89 -1.3(14) . .
C89 C88 C91 C92 -132.6(10) . .
C87 C88 C91 C92 53.1(11) . .
C89 C88 C91 C149 97.5(11) . .
C87 C88 C91 C149 -76.7(10) . .
C149 C91 C92 C97 33.8(12) . .
C88 C91 C92 C97 -94.5(11) . .
C149 C91 C92 C93 -140.3(9) . .
C88 C91 C92 C93 91.5(10) . .
C97 C92 C93 C94 1.9(13) . .
C91 C92 C93 C94 176.4(9) . .
C97 C92 C93 O21 -176.1(9) . .
C91 C92 C93 O21 -1.6(12) . .
O21 C93 C94 C95 177.9(10) . .
C92 C93 C94 C95 0.1(15) . .
C93 C94 C95 O22 179.8(8) . .
C93 C94 C95 C96 -3.9(17) . .
C94 C95 C96 C97 4.8(14) . .
O22 C95 C96 C97 -178.4(7) . .
C94 C95 C96 C98 -170.3(10) . .
O22 C95 C96 C98 6.5(13) . .
C93 C92 C97 C96 -0.5(14) . .
C91 C92 C97 C96 -174.8(8) . .
C95 C96 C97 C92 -2.6(13) . .
C98 C96 C97 C92 172.6(10) . .
C95 C96 C98 C99 -83.1(12) . .
C97 C96 C98 C99 102.2(11) . .
C95 C96 C98 C154 151.0(10) . .
C97 C96 C98 C154 -23.6(14) . .
C96 C98 C99 C104 123.4(13) . .
C154 C98 C99 C104 -106.3(14) . .
C96 C98 C99 C100 -57.6(15) . .
C154 C98 C99 C100 72.7(16) . .
C104 C99 C100 C101 3.1(18) . .
C98 C99 C100 C101 -176.0(11) . .
C99 C100 C101 C102 -5.8(18) . .
C99 C100 C101 C105 173.9(11) . .
C100 C101 C102 O26 174.6(11) . .
C105 C101 C102 O26 -5.1(17) . .
C100 C101 C102 C103 5.3(18) . .
C105 C101 C102 C103 -174.4(12) . .
O26 C102 C103 C104 -171.0(12) . .
C101 C102 C103 C104 -2(2) . .
C100 C99 C104 C103 0.1(19) . .
C98 C99 C104 C103 179.1(12) . .
C100 C99 C104 O25 -179.0(11) . .
C98 C99 C104 O25 0.0(19) . .
C102 C103 C104 C99 0(2) . .
C102 C103 C104 O25 178.8(12) . .
C100 C101 C105 C106 53.0(16) . .
C102 C101 C105 C106 -127.3(13) . .
C100 C101 C105 C159 -73.6(15) . .
C102 C101 C105 C159 106.1(14) . .
C159 C105 C106 C107 22.9(14) . .
C101 C105 C106 C107 -101.8(11) . .
C159 C105 C106 C111 -154.0(10) . .
C101 C105 C106 C111 81.3(13) . .
C111 C106 C107 C108 1.4(15) . .
C105 C106 C107 C108 -175.8(10) . .
C106 C107 C108 C109 0.3(17) . .
C106 C107 C108 C112 176.4(9) . .
C107 C108 C109 O30 178.2(9) . .
C112 C108 C109 O30 1.5(13) . .
C107 C108 C109 C110 -1.3(15) . .
C112 C108 C109 C110 -177.9(8) . .
O30 C109 C110 C111 -179.1(10) . .
C108 C109 C110 C111 0.3(15) . .
C109 C110 C111 O29 175.6(8) . .
C109 C110 C111 C106 1.6(18) . .
C107 C106 C111 C110 -2.4(16) . .
C105 C106 C111 C110 174.7(11) . .
C107 C106 C111 O29 -177.2(8) . .
C105 C106 C111 O29 0.0(14) . .
C107 C108 C112 C164 -19.5(16) . .
C109 C108 C112 C164 156.7(9) . .
C107 C108 C112 C86 103.0(14) . .
C109 C108 C112 C86 -80.8(12) . .
C87 C86 C112 C164 74.3(13) . .
C85 C86 C112 C164 -106.5(12) . .
C87 C86 C112 C108 -50.2(15) . .
C85 C86 C112 C108 129.0(11) . .
O18 C114 C115 C120 159.8(9) . .
O18 C114 C115 C116 -25.2(12) . .
C120 C115 C116 C117 0.5(13) . .
C114 C115 C116 C117 -174.6(8) . .
C115 C116 C117 C118 1.1(14) . .
C116 C117 C118 C119 -2.3(13) . .
C116 C117 C118 C121 175.4(7) . .
C117 C118 C119 C120 2.1(12) . .
C121 C118 C119 C120 -175.6(8) . .
C116 C115 C120 C119 -0.7(14) . .
C114 C115 C120 C119 174.3(8) . .
C118 C119 C120 C115 -0.6(14) . .
C117 C118 C121 O20 3.3(13) . .
C119 C118 C121 O20 -179.1(7) . .
C117 C118 C121 O19 -178.7(8) . .
C119 C118 C121 O19 -1.1(12) . .
C117 C118 C121 Na1 -47.9(11) . 2_567
C119 C118 C121 Na1 129.7(7) . 2_567
O22 C123 C124 C129 84.9(18) . .
O22 C123 C124 C125 -89.6(16) . .
C129 C124 C125 C126 4(3) . .
C123 C124 C125 C126 178.8(16) . .
C124 C125 C126 C127 -8(3) . .
C125 C126 C127 C128 8(2) . .
C125 C126 C127 C130 -174.1(15) . .
C126 C127 C128 C129 -3.5(19) . .
C130 C127 C128 C129 178.4(11) . .
C125 C124 C129 C128 1(3) . .
C123 C124 C129 C128 -174.1(14) . .
C127 C128 C129 C124 -1(2) . .
C126 C127 C130 O23 12.7(17) . .
C128 C127 C130 O23 -169.2(12) . .
C126 C127 C130 O24 -173.6(11) . .
C128 C127 C130 O24 4.4(16) . .
O26 C132 C133 C138 -140.3(14) . .
O26 C132 C133 C134 39.9(19) . .
C138 C133 C134 C135 -1(2) . .
C132 C133 C134 C135 179.0(12) . .
C133 C134 C135 C136 2(2) . .
C134 C135 C136 C137 -4(2) . .
C134 C135 C136 C139 177.7(11) . .
C135 C136 C137 C138 5(2) . .
C139 C136 C137 C138 -176.7(11) . .
C134 C133 C138 C137 2(2) . .
C132 C133 C138 C137 -177.9(13) . .
C136 C137 C138 C133 -4(2) . .
C137 C136 C139 O28 -167.8(12) . .
C135 C136 C139 O28 10.5(16) . .
C137 C136 C139 O27 12.3(17) . .
C135 C136 C139 O27 -169.3(11) . .
C137 C136 C139 Zn1 11(5) . 2_666
C135 C136 C139 Zn1 -171(3) . 2_666
O30 C141 C142 C143 -22.8(17) . .
O30 C141 C142 C147 162.3(11) . .
C147 C142 C143 C144 -3.7(18) . .
C141 C142 C143 C144 -178.6(11) . .
C142 C143 C144 C145 6.4(17) . .
C143 C144 C145 C146 -5.9(16) . .
C143 C144 C145 C148 179.7(9) . .
C144 C145 C146 C147 3.1(17) . .
C148 C145 C146 C147 177.9(10) . .
C143 C142 C147 C146 0.8(19) . .
C141 C142 C147 C146 176.0(10) . .
C145 C146 C147 C142 -0.5(18) . .
C146 C145 C148 O32 18.8(15) . .
C144 C145 C148 O32 -166.7(10) . .
C146 C145 C148 O31 -160.5(9) . .
C144 C145 C148 O31 14.0(14) . .
C92 C91 C149 C150 61.8(12) . .
C88 C91 C149 C150 -168.3(10) . .
C91 C149 C150 C151 -174.5(12) . .
C149 C150 C151 C152 -172.7(13) . .
C150 C151 C152 C153 -176.4(15) . .
C96 C98 C154 C155 -165.6(12) . .
C99 C98 C154 C155 65.1(16) . .
C98 C154 C155 C256 -158.6(19) . .
C98 C154 C155 C156 159(2) . .
C106 C105 C159 C160 71.6(15) . .
C101 C105 C159 C160 -163.7(12) . .
C105 C159 C160 C161 157.2(17) . .
C159 C160 C161 C162 -42(3) . .
C159 C160 C161 C163 10(3) . .
C160 C161 C162 C263 -16(4) . .
C163 C161 C162 C263 -104(4) . .
C160 C161 C162 C163 88(2) . .
C263 C162 C163 C161 97(2) . .
C160 C161 C163 C162 -106(2) . .
C108 C112 C164 C165 -70.0(14) . .
C86 C112 C164 C165 166.0(12) . .
C112 C164 C165 C266 -179(2) . .
C112 C164 C165 C166 -130(3) . .
C164 C165 C166 C266 -88(4) . .
C266 C165 C166 C167 -113(5) . .
C164 C165 C166 C167 158(4) . .
C266 C165 C166 C267 -72(4) . .
C164 C165 C166 C267 -160(2) . .
C167 C166 C266 C165 101(3) . .
C267 C166 C266 C165 125.8(18) . .
C165 C166 C266 C267 -125.8(18) . .
C167 C166 C266 C267 -24(3) . .
C164 C165 C266 C166 121(3) . .
C166 C165 C266 C267 47(3) . .
C164 C165 C266 C267 167.6(17) . .
C266 C166 C167 C267 43(4) . .
C165 C166 C167 C267 112(4) . .
C266 C166 C167 C268 154(5) . .
C165 C166 C167 C268 -137(4) . .
C267 C166 C167 C268 111(5) . .
C266 C166 C167 C168 -93(8) . .
C165 C166 C167 C168 -24(9) . .
C267 C166 C167 C168 -135(9) . .
C268 C167 C267 C166 -112(5) . .
C168 C167 C267 C166 108(4) . .
C268 C167 C267 C266 -130(4) . .
C168 C167 C267 C266 90(4) . .
C166 C167 C267 C266 -18.0(18) . .
C266 C166 C267 C167 -144(4) . .
C165 C166 C267 C167 -88(3) . .
C165 C166 C267 C266 56(3) . .
C167 C166 C267 C266 144(4) . .
C166 C266 C267 C167 32(3) . .
C165 C266 C267 C167 -26(4) . .
C165 C266 C267 C166 -58(3) . .
C2 C1 O1 C29 -179.9(10) . .
C6 C1 O1 C29 0.4(15) . .
C4 C5 O2 C30 178.9(11) . .
C6 C5 O2 C30 -2.5(15) . .
C31 C30 O2 C5 -172.4(10) . .
O4 C37 O3 Zn2 -56.0(15) . 2_567
C34 C37 O3 Zn2 116.1(8) . 2_567
O4 C37 O3 Na4 60.4(12) . 2_566
C34 C37 O3 Na4 -127.4(7) . 2_566
O3 C37 O4 Na2 -32.2(15) . .
C34 C37 O4 Na2 156.2(7) . .
O3 C37 O4 Na1 92.8(12) . 2_567
C34 C37 O4 Na1 -78.8(12) . 2_567
O28 Na2 O4 C37 -160.1(9) 2_666 .
O32 Na2 O4 C37 33.1(9) . .
O20 Na2 O4 C37 127.1(9) . .
O2W Na2 O4 C37 -53.1(10) 2_566 .
O7 Na2 O4 C37 -147.4(9) . .
Zn1 Na2 O4 C37 -174.9(9) . .
Na4 Na2 O4 C37 -6.3(9) 2_566 .
Na1 Na2 O4 C37 139.1(10) 2_567 .
O28 Na2 O4 Na1 60.9(7) 2_666 2_567
O32 Na2 O4 Na1 -106.0(3) . 2_567
O20 Na2 O4 Na1 -11.9(3) . 2_567
O2W Na2 O4 Na1 167.9(4) 2_566 2_567
O7 Na2 O4 Na1 73.6(2) . 2_567
Zn1 Na2 O4 Na1 46.0(3) . 2_567
Na4 Na2 O4 Na1 -145.4(3) 2_566 2_567
C8 C9 O5 C38 -163.4(12) . .
C10 C9 O5 C38 12.2(16) . .
C10 C11 O6 C39 7.3(13) . .
C12 C11 O6 C39 -171.6(7) . .
C40 C39 O6 C11 73.5(10) . .
O8 C46 O7 Zn1 36.0(14) . .
C43 C46 O7 Zn1 -141.2(6) . .
O8 C46 O7 Na2 -65.5(11) . .
C43 C46 O7 Na2 117.4(8) . .
O19 Zn1 O7 C46 -64.5(9) . .
O16 Zn1 O7 C46 35.6(8) 1_655 .
O27 Zn1 O7 C46 150.9(8) 2_666 .
O28 Zn1 O7 C46 -155.7(8) 2_666 .
C139 Zn1 O7 C46 179.2(8) 2_666 .
Na2 Zn1 O7 C46 -119.1(8) . .
Na3 Zn1 O7 C46 -9.2(8) 2_667 .
O19 Zn1 O7 Na2 54.6(4) . .
O16 Zn1 O7 Na2 154.7(2) 1_655 .
O27 Zn1 O7 Na2 -90.0(3) 2_666 .
O28 Zn1 O7 Na2 -36.6(2) 2_666 .
C139 Zn1 O7 Na2 -61.7(4) 2_666 .
Na3 Zn1 O7 Na2 109.85(18) 2_667 .
O28 Na2 O7 C46 161.8(6) 2_666 .
O32 Na2 O7 C46 10(13) . .
O20 Na2 O7 C46 76.8(6) . .
O4 Na2 O7 C46 -11.7(6) . .
O2W Na2 O7 C46 -101.1(7) 2_566 .
Zn1 Na2 O7 C46 119.8(7) . .
Na4 Na2 O7 C46 -76.0(7) 2_566 .
Na1 Na2 O7 C46 33.7(6) 2_567 .
O28 Na2 O7 Zn1 42.0(3) 2_666 .
O32 Na2 O7 Zn1 -110(13) . .
O20 Na2 O7 Zn1 -43.0(2) . .
O4 Na2 O7 Zn1 -131.5(3) . .
O2W Na2 O7 Zn1 139.1(3) 2_566 .
Na4 Na2 O7 Zn1 164.2(3) 2_566 .
Na1 Na2 O7 Zn1 -86.06(18) 2_567 .
O7 C46 O8 Na3 -129.6(10) . .
C43 C46 O8 Na3 47.5(16) . .
O7 C46 O8 Na1 53.9(13) . 2_567
C43 C46 O8 Na1 -129.0(7) . 2_567
O1W Na3 O8 C46 -86.7(11) . .
O16 Na3 O8 C46 170.3(10) 2_567 .
O19 Na3 O8 C46 -7.3(17) 2_667 .
O15 Na3 O8 C46 53.3(11) 1_655 .
O15 Na3 O8 C46 151.8(11) 2_567 .
C64 Na3 O8 C46 160.5(10) 2_567 .
Zn1 Na3 O8 C46 142.9(10) 2_667 .
Na1 Na3 O8 C46 -177.0(12) 2_567 .
Na3 Na3 O8 C46 104.8(11) 2_667 .
Na1 Na3 O8 C46 65.5(11) 1_655 .
O1W Na3 O8 Na1 90.3(5) . 2_567
O16 Na3 O8 Na1 -12.7(4) 2_567 2_567
O19 Na3 O8 Na1 169.6(8) 2_667 2_567
O15 Na3 O8 Na1 -129.7(2) 1_655 2_567
O15 Na3 O8 Na1 -31.2(2) 2_567 2_567
C64 Na3 O8 Na1 -22.5(3) 2_567 2_567
Zn1 Na3 O8 Na1 -40.1(8) 2_667 2_567
Na3 Na3 O8 Na1 -78.20(19) 2_667 2_567
Na1 Na3 O8 Na1 -117.52(19) 1_655 2_567
C17 C16 O9 C47 -20.3(14) . .
C15 C16 O9 C47 161.1(10) . .
C49 C48 O10 C18 -178.8(11) . .
C17 C18 O10 C48 58.8(14) . .
C19 C18 O10 C48 -123.4(12) . .
O12 C55 O11 Na1 89(3) . .
C52 C55 O11 Na1 -90(3) . .
O20 Na1 O11 C55 -142(2) 2_567 .
O4 Na1 O11 C55 -55(3) 2_567 .
O15 Na1 O11 C55 124(2) . .
O8 Na1 O11 C55 8(3) 2_567 .
C121 Na1 O11 C55 -163(2) 2_567 .
Na2 Na1 O11 C55 -97(3) 2_567 .
Na3 Na1 O11 C55 71(3) 2_567 .
Na3 Na1 O11 C55 148(2) 1_455 .
O11 C55 O12 Zn2 0.7(13) . .
C52 C55 O12 Zn2 179.5(5) . .
O31 Zn2 O12 C55 67.7(8) 2_567 .
O3 Zn2 O12 C55 -72.7(7) 2_567 .
O24 Zn2 O12 C55 -175.6(7) 1_556 .
Na4 Zn2 O12 C55 -73.5(9) 1_556 .
C24 C23 O13 C56 -11.7(17) . .
C22 C23 O13 C56 168.3(11) . .
C24 C25 O14 C57 18.3(14) . .
C26 C25 O14 C57 -164.3(8) . .
C58 C57 O14 C25 75.8(12) . .
O16 C64 O15 Na1 -79.4(11) . .
C61 C64 O15 Na1 100.0(9) . .
Na3 C64 O15 Na1 -78.3(6) 2_567 .
O16 C64 O15 Na3 78.7(9) . 1_455
C61 C64 O15 Na3 -101.9(9) . 1_455
Na3 C64 O15 Na3 79.7(4) 2_567 1_455
O16 C64 O15 Na3 -1.0(8) . 2_567
C61 C64 O15 Na3 178.4(8) . 2_567
O11 Na1 O15 C64 -53.8(9) . .
O20 Na1 O15 C64 -154.2(8) 2_567 .
O4 Na1 O15 C64 123.3(12) 2_567 .
O8 Na1 O15 C64 108.5(8) 2_567 .
C121 Na1 O15 C64 -155.9(9) 2_567 .
Na2 Na1 O15 C64 -177.6(8) 2_567 .
Na3 Na1 O15 C64 79.8(8) 2_567 .
Na3 Na1 O15 C64 158.2(9) 1_455 .
O11 Na1 O15 Na3 148.0(3) . 1_455
O20 Na1 O15 Na3 47.6(3) 2_567 1_455
O4 Na1 O15 Na3 -34.9(11) 2_567 1_455
O8 Na1 O15 Na3 -49.6(3) 2_567 1_455
C121 Na1 O15 Na3 46.0(3) 2_567 1_455
Na2 Na1 O15 Na3 24.3(4) 2_567 1_455
Na3 Na1 O15 Na3 -78.4(3) 2_567 1_455
O11 Na1 O15 Na3 -133.6(2) . 2_567
O20 Na1 O15 Na3 126.0(2) 2_567 2_567
O4 Na1 O15 Na3 43.5(10) 2_567 2_567
O8 Na1 O15 Na3 28.73(19) 2_567 2_567
C121 Na1 O15 Na3 124.3(3) 2_567 2_567
Na2 Na1 O15 Na3 102.6(2) 2_567 2_567
Na3 Na1 O15 Na3 78.4(3) 1_455 2_567
O15 C64 O16 Zn1 -119.1(8) . 1_455
C61 C64 O16 Zn1 61.4(13) . 1_455
Na3 C64 O16 Zn1 -120.4(9) 2_567 1_455
O15 C64 O16 Na3 1.2(10) . 2_567
C61 C64 O16 Na3 -178.2(7) . 2_567
C90 C85 O17 C113 17.1(17) . .
C86 C85 O17 C113 -166.9(13) . .
C115 C114 O18 C89 -70.7(9) . .
C88 C89 O18 C114 163.5(8) . .
C90 C89 O18 C114 -17.0(11) . .
O20 C121 O19 Zn1 6.8(10) . .
C118 C121 O19 Zn1 -171.2(5) . .
Na1 C121 O19 Zn1 54.3(6) 2_567 .
O20 C121 O19 Na3 -106.8(7) . 2_667
C118 C121 O19 Na3 75.2(8) . 2_667
Na1 C121 O19 Na3 -59.3(5) 2_567 2_667
O7 Zn1 O19 C121 -32.1(7) . .
O16 Zn1 O19 C121 -138.4(6) 1_655 .
O27 Zn1 O19 C121 112.9(6) 2_666 .
O28 Zn1 O19 C121 54.2(6) 2_666 .
C139 Zn1 O19 C121 81.9(7) 2_666 .
Na2 Zn1 O19 C121 10.8(6) . .
Na3 Zn1 O19 C121 -121.8(7) 2_667 .
O7 Zn1 O19 Na3 89.7(4) . 2_667
O16 Zn1 O19 Na3 -16.6(3) 1_655 2_667
O27 Zn1 O19 Na3 -125.4(3) 2_666 2_667
O28 Zn1 O19 Na3 175.9(2) 2_666 2_667
C139 Zn1 O19 Na3 -156.3(4) 2_666 2_667
Na2 Zn1 O19 Na3 132.6(2) . 2_667
O19 C121 O20 Na2 -41.7(14) . .
C118 C121 O20 Na2 136.2(8) . .
Na1 C121 O20 Na2 -127.2(11) 2_567 .
O19 C121 O20 Na1 85.5(8) . 2_567
C118 C121 O20 Na1 -96.6(8) . 2_567
O28 Na2 O20 C121 -6.8(10) 2_666 .
O32 Na2 O20 C121 -116.1(10) . .
O4 Na2 O20 C121 145.5(10) . .
O2W Na2 O20 C121 140(11) 2_566 .
O7 Na2 O20 C121 64.9(10) . .
Zn1 Na2 O20 C121 36.8(9) . .
Na4 Na2 O20 C121 -140.2(9) 2_566 .
Na1 Na2 O20 C121 133.4(11) 2_567 .
O28 Na2 O20 Na1 -140.1(3) 2_666 2_567
O32 Na2 O20 Na1 110.5(3) . 2_567
O4 Na2 O20 Na1 12.1(3) . 2_567
O2W Na2 O20 Na1 6(11) 2_566 2_567
O7 Na2 O20 Na1 -68.4(2) . 2_567
Zn1 Na2 O20 Na1 -96.6(2) . 2_567
Na4 Na2 O20 Na1 86.5(3) 2_566 2_567
C94 C93 O21 C122 -7.9(13) . .
C92 C93 O21 C122 170.1(8) . .
C94 C95 O22 C123 1.9(15) . .
C96 C95 O22 C123 -174.8(9) . .
C124 C123 O22 C95 177.0(11) . .
O24 C130 O23 Na4 -52.7(17) . .
C127 C130 O23 Na4 120.0(10) . .
O32 Na4 O23 C130 97.1(10) 2_566 .
O2W Na4 O23 C130 84(6) . .
O3 Na4 O23 C130 17.1(10) 2_566 .
Na2 Na4 O23 C130 75.2(11) 2_566 .
Zn2 Na4 O23 C130 44.5(9) 1_554 .
O23 C130 O24 Zn2 5.7(14) . 1_554
C127 C130 O24 Zn2 -167.2(7) . 1_554
C99 C104 O25 C131 -166.7(13) . .
C103 C104 O25 C131 14.2(19) . .
C103 C102 O26 C132 -28.5(18) . .
C101 C102 O26 C132 162.6(12) . .
C133 C132 O26 C102 -165.3(12) . .
O28 C139 O27 Zn1 0.6(12) . 2_666
C136 C139 O27 Zn1 -179.6(7) . 2_666
O27 C139 O28 Na2 55(3) . 2_666
C136 C139 O28 Na2 -125(2) . 2_666
Zn1 C139 O28 Na2 56(2) 2_666 2_666
O27 C139 O28 Zn1 -0.5(10) . 2_666
C136 C139 O28 Zn1 179.7(9) . 2_666
C110 C111 O29 C140 -5.8(17) . .
C106 C111 O29 C140 168.9(11) . .
C110 C109 O30 C141 -9.9(13) . .
C108 C109 O30 C141 170.7(8) . .
C142 C141 O30 C109 -71.6(12) . .
O32 C148 O31 Zn2 -12.3(13) . 2_567
C145 C148 O31 Zn2 167.1(6) . 2_567
O31 C148 O32 Na4 58.9(14) . 2_566
C145 C148 O32 Na4 -120.3(9) . 2_566
O31 C148 O32 Na2 -83.6(12) . .
C145 C148 O32 Na2 97.1(10) . .
O28 Na2 O32 C148 -84.3(9) 2_666 .
O20 Na2 O32 C148 0.6(9) . .
O4 Na2 O32 C148 89.0(9) . .
O2W Na2 O32 C148 178.5(9) 2_566 .
O7 Na2 O32 C148 67(13) . .
Zn1 Na2 O32 C148 -41.0(10) . .
Na4 Na2 O32 C148 154.5(10) 2_566 .
Na1 Na2 O32 C148 43.7(9) 2_567 .
O28 Na2 O32 Na4 121.2(3) 2_666 2_566
O20 Na2 O32 Na4 -153.9(3) . 2_566
O4 Na2 O32 Na4 -65.6(3) . 2_566
O2W Na2 O32 Na4 24.0(4) 2_566 2_566
O7 Na2 O32 Na4 -87(13) . 2_566
Zn1 Na2 O32 Na4 164.5(3) . 2_566
Na1 Na2 O32 Na4 -110.8(3) 2_567 2_566
C357 C257 C156 C256 111(12) . .
C357 C257 C156 C157 -147(11) . .
C357 C257 C156 C155 46(20) . .
C158 C157 C156 C256 172(5) . .
C158 C157 C156 C257 69(9) . .
C158 C157 C156 C155 -119(5) . .
C154 C155 C156 C256 73.0(19) . .
C154 C155 C156 C257 148(11) . .
C256 C155 C156 C257 75(12) . .
C154 C155 C156 C157 -18(5) . .
C256 C155 C156 C157 -91(4) . .
C257 C156 C256 C155 -144(6) . .
C157 C156 C256 C155 109(2) . .
C154 C155 C256 C156 -115.9(17) . .
O23 Na4 O2W Na2 -10(6) . 2_566
O32 Na4 O2W Na2 -22.6(3) 2_566 2_566
O3 Na4 O2W Na2 56.8(3) 2_566 2_566
Zn2 Na4 O2W Na2 28.2(5) 1_554 2_566
